data_4302356
loop_
_publ_author_name
'Khanra, Sumit'
'Konar, Sanjit'
'Clearfield, Abraham'
'Helliwell, Madeleine'
'McInnes, Eric J. L.'
'Tolis, Evangelos'
'Tuna, Floriana'
'Winpenny, Richard E. P.'

_publ_section_title
;
 Synthesis, Structural and Magnetochemical Studies of Iron Phosphonate
 Cages Based on {Fe3O}7+ Core
;
_journal_coden_ASTM INOCAJ
_journal_issue 12
_journal_name_full 'Inorganic Chemistry'
_journal_page_first 5338
_journal_page_last 5349
_journal_paper_doi 10.1021/ic9003214
_journal_volume 48
_journal_year 2009
_chemical_formula_sum 'C59.5 H102.25 Fe6 N2.75 O26 P2'
_chemical_formula_weight 1669.23
_space_group_IT_number 14
_symmetry_cell_setting monoclinic
_symmetry_space_group_name_Hall '-P 2yn'
_symmetry_space_group_name_H-M 'P 1 21/n 1'
_atom_sites_solution_hydrogens geom
_atom_sites_solution_primary direct
_atom_sites_solution_secondary difmap
_audit_creation_method SHELXL-97
_cell_angle_alpha 90.00
_cell_angle_beta 98.135(5)
_cell_angle_gamma 90.00
_cell_formula_units_Z 4
_cell_length_a 14.9882(8)
_cell_length_b 23.7909(12)
_cell_length_c 24.8382(12)
_cell_measurement_temperature 100(2)
_cell_volume 8767.8(8)
_computing_cell_refinement
;
CrysAlis RED, Oxford Diffraction Ltd.,
Version 1.171.32.4 (release 27-04-2006 CrysAlis171 .NET)
(compiled Apr 27 2007,17:53:11)
;
_computing_data_collection
;
CrysAlis CCD, Oxford Diffraction Ltd.,
Version 1.171.32.4 (release 27-04-2006 CrysAlis171 .NET)
(compiled Apr 27 2007,17:53:11)
;
_computing_data_reduction
;
CrysAlis RED, Oxford Diffraction Ltd.,
Version 1.171.32.4 (release 27-04-2006 CrysAlis171 .NET)
(compiled Apr 27 2007,17:53:11)
;
_computing_molecular_graphics 'Bruker SHELXTL'
_computing_publication_material 'Bruker SHELXTL'
_computing_structure_refinement 'Bruker SHELXTL'
_computing_structure_solution 'Bruker SHELXTL'
_diffrn_ambient_temperature 100(2)
_diffrn_measured_fraction_theta_full 0.830
_diffrn_measured_fraction_theta_max 0.830
_diffrn_measurement_device_type 'CCD area detector'
_diffrn_measurement_method 'phi and omega scans'
_diffrn_radiation_monochromator graphite
_diffrn_radiation_source 'fine-focus sealed tube'
_diffrn_radiation_type MoK\a
_diffrn_radiation_wavelength 0.71073
_diffrn_reflns_av_R_equivalents 0.0427
_diffrn_reflns_av_sigmaI/netI 0.0673
_diffrn_reflns_limit_h_max 16
_diffrn_reflns_limit_h_min -16
_diffrn_reflns_limit_k_max 26
_diffrn_reflns_limit_k_min -19
_diffrn_reflns_limit_l_max 27
_diffrn_reflns_limit_l_min -27
_diffrn_reflns_number 43785
_diffrn_reflns_theta_full 23.87
_diffrn_reflns_theta_max 23.87
_diffrn_reflns_theta_min 2.70
_exptl_absorpt_coefficient_mu 1.068
_exptl_absorpt_correction_type none
_exptl_crystal_colour brown
_exptl_crystal_density_diffrn 1.265
_exptl_crystal_density_method 'not measured'
_exptl_crystal_description plate
_exptl_crystal_F_000 3490
_exptl_crystal_size_max 0.4
_exptl_crystal_size_mid 0.2
_exptl_crystal_size_min 0.1
_platon_squeeze_details
;
;
_refine_diff_density_max 1.047
_refine_diff_density_min -0.683
_refine_diff_density_rms 0.118
_refine_ls_extinction_method none
_refine_ls_goodness_of_fit_ref 1.144
_refine_ls_hydrogen_treatment constr
_refine_ls_matrix_type full
_refine_ls_number_parameters 885
_refine_ls_number_reflns 11238
_refine_ls_number_restraints 507
_refine_ls_restrained_S_all 1.167
_refine_ls_R_factor_all 0.1163
_refine_ls_R_factor_gt 0.0693
_refine_ls_shift/su_max 0.006
_refine_ls_shift/su_mean 0.000
_refine_ls_structure_factor_coef Fsqd
_refine_ls_weighting_details 'calc w=1/[\s^2^(Fo^2^)+(0.1297P)^2^+16.3128P] where P=(Fo^2^+2Fc^2^)/3'
_refine_ls_weighting_scheme calc
_refine_ls_wR_factor_gt 0.1856
_refine_ls_wR_factor_ref 0.2426
_reflns_number_gt 6782
_reflns_number_total 11238
_reflns_threshold_expression >2sigma(I)
_cod_duplicate_entry 4338601
_cod_data_source_file ic9003214_si_001_4.cif
_cod_data_source_block repw886sq
_cod_original_sg_symbol_H-M 'P 21/n'
_cod_original_formula_sum 'C59.50 H102.25 Fe6 N2.75 O26 P2'
_cod_database_code 4302356

loop_
_symmetry_equiv_pos_as_xyz
'x, y, z'
'-x+1/2, y+1/2, -z+1/2'
'-x, -y, -z'
'x-1/2, -y-1/2, z-1/2'

loop_
_atom_site_label
_atom_site_type_symbol
_atom_site_fract_x
_atom_site_fract_y
_atom_site_fract_z
_atom_site_U_iso_or_equiv
_atom_site_adp_type
_atom_site_occupancy
_atom_site_symmetry_multiplicity
_atom_site_calc_flag
_atom_site_refinement_flags
_atom_site_disorder_assembly
_atom_site_disorder_group
Fe1 Fe 0.22210(7) 0.67728(4) 0.23728(4) 0.0322(3) Uani 1 1 d . D .
Fe2 Fe 0.16680(8) 0.81365(5) 0.21947(5) 0.0439(4) Uani 1 1 d . D .
Fe3 Fe 0.35806(9) 0.78201(5) 0.28649(4) 0.0427(4) Uani 1 1 d . D .
Fe4 Fe 0.26347(7) 0.85463(5) 0.12142(4) 0.0355(3) Uani 1 1 d . D .
Fe5 Fe 0.37266(8) 0.74248(5) 0.08382(4) 0.0406(4) Uani 1 1 d . . .
Fe6 Fe 0.45481(7) 0.82356(5) 0.18881(4) 0.0352(3) Uani 1 1 d . . .
P1 P 0.42431(13) 0.68678(9) 0.20484(9) 0.0348(5) Uani 1 1 d . . .
P2 P 0.16995(14) 0.72767(9) 0.11516(9) 0.0359(5) Uani 1 1 d . . .
O1 O 0.2474(3) 0.7566(2) 0.2481(2) 0.0367(13) Uani 1 1 d . . .
O2 O 0.3650(3) 0.8060(2) 0.12984(18) 0.0304(12) Uani 1 1 d . D .
O3 O 0.2698(3) 0.8626(2) 0.20243(19) 0.0324(12) Uani 1 1 d . . .
O4 O 0.3594(4) 0.8478(2) 0.23389(19) 0.0376(14) Uani 1 1 d . D .
O5 O 0.3449(3) 0.6577(2) 0.22223(19) 0.0333(13) Uani 1 1 d . D .
O6 O 0.4356(3) 0.7470(2) 0.2296(2) 0.0401(14) Uani 1 1 d . D .
O7 O 0.4207(3) 0.6905(2) 0.1433(2) 0.0410(14) Uani 1 1 d . D .
O8 O 0.1685(3) 0.6856(2) 0.16104(19) 0.0321(12) Uani 1 1 d . D .
O9 O 0.1742(3) 0.7894(2) 0.1376(2) 0.0362(13) Uani 1 1 d . D .
O10 O 0.2466(4) 0.7173(2) 0.0825(2) 0.0405(14) Uani 1 1 d . D .
O11 O 0.0968(4) 0.6842(2) 0.2602(3) 0.0559(18) Uani 1 1 d . . .
O12 O 0.0563(4) 0.7710(3) 0.2286(3) 0.067(2) Uani 1 1 d . . .
O13 O 0.1646(5) 0.8519(3) 0.2918(3) 0.076(2) Uani 1 1 d . . .
O14 O 0.2990(6) 0.8281(3) 0.3389(2) 0.073(2) Uani 1 1 d . . .
O15 O 0.3753(5) 0.7188(3) 0.3388(2) 0.066(2) Uani 1 1 d . . .
O16 O 0.2612(5) 0.6579(2) 0.3177(2) 0.0524(17) Uani 1 1 d . . .
O17 O 0.4758(5) 0.8141(3) 0.3232(2) 0.0602(18) Uani 1 1 d . . .
O18 O 0.5449(4) 0.8429(3) 0.2549(3) 0.0571(17) Uani 1 1 d . D .
O19 O 0.1544(4) 0.9048(2) 0.1160(2) 0.0509(16) Uani 1 1 d . . .
O20 O 0.0841(4) 0.8757(2) 0.1852(3) 0.0630(19) Uani 1 1 d . . .
O21 O 0.2409(4) 0.8488(2) 0.0406(2) 0.0504(16) Uani 1 1 d . . .
O22 O 0.3368(5) 0.7868(3) 0.0137(2) 0.0634(19) Uani 1 1 d . D .
O23 O 0.3376(4) 0.9240(2) 0.1149(2) 0.0460(15) Uani 1 1 d . . .
O24 O 0.4722(4) 0.9019(2) 0.1627(2) 0.0432(14) Uani 1 1 d . B .
O25 O 0.4996(5) 0.7608(3) 0.0718(3) 0.0659(19) Uani 1 1 d . C .
O26 O 0.5580(4) 0.7961(3) 0.1529(3) 0.0622(18) Uani 1 1 d . C .
N1 N 0.1867(4) 0.5886(3) 0.2291(2) 0.0333(16) Uani 1 1 d D . .
C1 C 0.5238(6) 0.6465(4) 0.2306(5) 0.065(2) Uani 1 1 d U D .
C2 C 0.5329(7) 0.6427(4) 0.2928(4) 0.081(3) Uani 1 1 d U . .
H2A H 0.5837 0.6196 0.3062 0.121 Uiso 1 1 calc R D .
H2B H 0.4791 0.6265 0.3031 0.121 Uiso 1 1 calc R . .
H2C H 0.5415 0.6797 0.3081 0.121 Uiso 1 1 calc R . .
C3 C 0.6067(6) 0.6729(5) 0.2121(6) 0.091(3) Uani 1 1 d U . .
H3A H 0.6114 0.7114 0.2237 0.136 Uiso 1 1 calc R D .
H3B H 0.6014 0.6713 0.1732 0.136 Uiso 1 1 calc R . .
H3C H 0.6596 0.6528 0.2278 0.136 Uiso 1 1 calc R . .
C4 C 0.5118(7) 0.5852(4) 0.2070(5) 0.073(3) Uani 1 1 d U . .
H4A H 0.5019 0.5867 0.1680 0.110 Uiso 1 1 calc R D .
H4B H 0.4609 0.5677 0.2198 0.110 Uiso 1 1 calc R . .
H4C H 0.5651 0.5636 0.2189 0.110 Uiso 1 1 calc R . .
C5 C 0.0656(6) 0.7187(4) 0.0689(5) 0.070(3) Uani 1 1 d U D .
C6 C 0.0602(7) 0.6593(4) 0.0477(4) 0.076(3) Uani 1 1 d U . .
H6A H 0.0056 0.6546 0.0228 0.114 Uiso 1 1 calc R D .
H6B H 0.0604 0.6336 0.0775 0.114 Uiso 1 1 calc R . .
H6C H 0.1111 0.6518 0.0293 0.114 Uiso 1 1 calc R . .
C7 C 0.0670(8) 0.7602(5) 0.0209(5) 0.095(4) Uani 1 1 d U . .
H7A H 0.1227 0.7561 0.0063 0.143 Uiso 1 1 calc R D .
H7B H 0.0618 0.7980 0.0336 0.143 Uiso 1 1 calc R . .
H7C H 0.0175 0.7521 -0.0070 0.143 Uiso 1 1 calc R . .
C8 C -0.0136(6) 0.7301(5) 0.1011(5) 0.089(3) Uani 1 1 d U . .
H8A H -0.0696 0.7261 0.0774 0.133 Uiso 1 1 calc R D .
H8B H -0.0089 0.7677 0.1155 0.133 Uiso 1 1 calc R . .
H8C H -0.0115 0.7038 0.1306 0.133 Uiso 1 1 calc R . .
C9 C 0.0436(7) 0.7259(5) 0.2531(4) 0.070(3) Uani 1 1 d U A .
C10 C -0.0611(12) 0.7195(7) 0.2603(6) 0.071(4) Uiso 0.543(11) 1 d PDU A 1
C11 C -0.085(2) 0.6574(8) 0.2597(12) 0.095(8) Uiso 0.543(11) 1 d PDU A 1
H11A H -0.0921 0.6436 0.2231 0.143 Uiso 0.543(11) 1 calc PR A 1
H11B H -0.1410 0.6526 0.2742 0.143 Uiso 0.543(11) 1 calc PR A 1
H11C H -0.0384 0.6369 0.2816 0.143 Uiso 0.543(11) 1 calc PR A 1
C12 C -0.0493(16) 0.7484(10) 0.3162(7) 0.091(6) Uiso 0.543(11) 1 d PDU A 1
H12A H -0.0345 0.7873 0.3121 0.136 Uiso 0.543(11) 1 calc PR A 1
H12B H -0.0016 0.7303 0.3399 0.136 Uiso 0.543(11) 1 calc PR A 1
H12C H -0.1044 0.7456 0.3316 0.136 Uiso 0.543(11) 1 calc PR A 1
C13 C -0.1307(11) 0.7503(7) 0.2195(7) 0.065(5) Uiso 0.543(11) 1 d PDU A 1
H13A H -0.1165 0.7897 0.2196 0.097 Uiso 0.543(11) 1 calc PR A 1
H13B H -0.1897 0.7452 0.2295 0.097 Uiso 0.543(11) 1 calc PR A 1
H13C H -0.1293 0.7353 0.1837 0.097 Uiso 0.543(11) 1 calc PR A 1
C10A C -0.0283(13) 0.7194(7) 0.2946(8) 0.064(4) Uiso 0.457(11) 1 d PDU A 2
C11A C -0.0853(19) 0.6693(9) 0.2743(11) 0.070(7) Uiso 0.457(11) 1 d PDU A 2
H11D H -0.0495 0.6357 0.2793 0.105 Uiso 0.457(11) 1 calc PR A 2
H11E H -0.1072 0.6740 0.2363 0.105 Uiso 0.457(11) 1 calc PR A 2
H11F H -0.1353 0.6662 0.2943 0.105 Uiso 0.457(11) 1 calc PR A 2
C12A C 0.0064(17) 0.7084(11) 0.3548(8) 0.092(8) Uiso 0.457(11) 1 d PDU A 2
H12D H 0.0426 0.7396 0.3695 0.137 Uiso 0.457(11) 1 calc PR A 2
H12E H 0.0421 0.6747 0.3581 0.137 Uiso 0.457(11) 1 calc PR A 2
H12F H -0.0439 0.7040 0.3745 0.137 Uiso 0.457(11) 1 calc PR A 2
C13A C -0.0825(14) 0.7737(8) 0.2869(9) 0.067(6) Uiso 0.457(11) 1 d PDU A 2
H13D H -0.0449 0.8048 0.3004 0.101 Uiso 0.457(11) 1 calc PR A 2
H13E H -0.1331 0.7714 0.3065 0.101 Uiso 0.457(11) 1 calc PR A 2
H13F H -0.1035 0.7792 0.2489 0.101 Uiso 0.457(11) 1 calc PR A 2
C14 C 0.2223(15) 0.8525(5) 0.3337(6) 0.099(4) Uani 1 1 d U D .
C15 C 0.2020(13) 0.8854(6) 0.3850(6) 0.129(4) Uani 1 1 d U . .
C16 C 0.1626(14) 0.8418(6) 0.4199(6) 0.162(6) Uani 1 1 d U D .
H16A H 0.1551 0.8582 0.4543 0.244 Uiso 1 1 calc R . .
H16B H 0.2028 0.8103 0.4257 0.244 Uiso 1 1 calc R . .
H16C H 0.1052 0.8295 0.4016 0.244 Uiso 1 1 calc R . .
C17 C 0.2907(15) 0.9125(8) 0.4138(7) 0.182(6) Uani 1 1 d U D .
H17A H 0.2898 0.9132 0.4523 0.273 Uiso 1 1 calc R . .
H17B H 0.2955 0.9502 0.4007 0.273 Uiso 1 1 calc R . .
H17C H 0.3413 0.8909 0.4060 0.273 Uiso 1 1 calc R . .
C18 C 0.1327(13) 0.9288(5) 0.3664(6) 0.148(5) Uani 1 1 d U D .
H18A H 0.0825 0.9114 0.3444 0.221 Uiso 1 1 calc R . .
H18B H 0.1584 0.9569 0.3455 0.221 Uiso 1 1 calc R . .
H18C H 0.1124 0.9461 0.3975 0.221 Uiso 1 1 calc R . .
C19 C 0.3268(10) 0.6787(4) 0.3502(4) 0.073(3) Uani 1 1 d U D .
C20 C 0.3484(10) 0.6564(5) 0.4094(4) 0.088(3) Uani 1 1 d U . .
C21 C 0.4501(10) 0.6412(5) 0.4219(4) 0.097(3) Uani 1 1 d U D .
H21A H 0.4653 0.6330 0.4599 0.145 Uiso 1 1 calc R . .
H21B H 0.4856 0.6723 0.4124 0.145 Uiso 1 1 calc R . .
H21C H 0.4622 0.6088 0.4010 0.145 Uiso 1 1 calc R . .
C22 C 0.2966(10) 0.6051(5) 0.4161(4) 0.107(4) Uani 1 1 d U D .
H22A H 0.2338 0.6144 0.4137 0.160 Uiso 1 1 calc R . .
H22B H 0.3170 0.5888 0.4510 0.160 Uiso 1 1 calc R . .
H22C H 0.3050 0.5788 0.3880 0.160 Uiso 1 1 calc R . .
C23 C 0.3283(9) 0.7055(5) 0.4447(3) 0.084(3) Uani 1 1 d U D .
H23A H 0.2674 0.7178 0.4339 0.126 Uiso 1 1 calc R . .
H23B H 0.3690 0.7358 0.4404 0.126 Uiso 1 1 calc R . .
H23C H 0.3358 0.6940 0.4821 0.126 Uiso 1 1 calc R . .
C24 C 0.5423(8) 0.8346(4) 0.3037(5) 0.065(3) Uani 1 1 d U D .
C25 C 0.6230(8) 0.8527(5) 0.3429(5) 0.084(3) Uani 1 1 d U . .
C26 C 0.6128(10) 0.8333(7) 0.4018(5) 0.123(4) Uani 1 1 d U D .
H26A H 0.5634 0.8530 0.4140 0.185 Uiso 1 1 calc R . .
H26B H 0.6673 0.8415 0.4258 0.185 Uiso 1 1 calc R . .
H26C H 0.6014 0.7936 0.4019 0.185 Uiso 1 1 calc R . .
C27 C 0.6311(9) 0.9150(5) 0.3399(7) 0.132(5) Uani 1 1 d U D .
H27A H 0.6337 0.9260 0.3030 0.199 Uiso 1 1 calc R . .
H27B H 0.6851 0.9269 0.3625 0.199 Uiso 1 1 calc R . .
H27C H 0.5798 0.9322 0.3524 0.199 Uiso 1 1 calc R . .
C28 C 0.7062(7) 0.8241(5) 0.3250(5) 0.093(3) Uani 1 1 d U D .
H28A H 0.7054 0.7847 0.3332 0.140 Uiso 1 1 calc R . .
H28B H 0.7600 0.8407 0.3440 0.140 Uiso 1 1 calc R . .
H28C H 0.7051 0.8291 0.2865 0.140 Uiso 1 1 calc R . .
C29 C 0.0884(6) 0.9034(4) 0.1424(5) 0.057(2) Uani 1 1 d U D .
C30 C 0.0090(7) 0.9424(4) 0.1222(5) 0.076(2) Uani 1 1 d U . .
C31 C -0.0760(7) 0.9068(5) 0.1159(7) 0.129(4) Uani 1 1 d U D .
H31A H -0.0748 0.8808 0.0865 0.194 Uiso 1 1 calc R . .
H31B H -0.1279 0.9307 0.1082 0.194 Uiso 1 1 calc R . .
H31C H -0.0791 0.8865 0.1489 0.194 Uiso 1 1 calc R . .
C32 C 0.0075(7) 0.9882(4) 0.1653(5) 0.086(3) Uani 1 1 d U D .
H32A H -0.0045 0.9716 0.1987 0.128 Uiso 1 1 calc R . .
H32B H -0.0388 1.0151 0.1531 0.128 Uiso 1 1 calc R . .
H32C H 0.0649 1.0068 0.1711 0.128 Uiso 1 1 calc R . .
C33 C 0.0188(9) 0.9690(5) 0.0684(5) 0.099(3) Uani 1 1 d U D .
H33A H 0.0710 0.9928 0.0725 0.149 Uiso 1 1 calc R . .
H33B H -0.0338 0.9910 0.0561 0.149 Uiso 1 1 calc R . .
H33C H 0.0254 0.9401 0.0422 0.149 Uiso 1 1 calc R . .
C34 C 0.2862(10) 0.8286(5) 0.0060(4) 0.072(3) Uani 1 1 d U D .
C35 C 0.2758(9) 0.8550(5) -0.0505(4) 0.085(3) Uani 1 1 d U . .
C36 C 0.2447(8) 0.8138(5) -0.0930(3) 0.073(3) Uani 1 1 d U D .
H36A H 0.1872 0.7991 -0.0870 0.109 Uiso 1 1 calc R . .
H36B H 0.2874 0.7837 -0.0918 0.109 Uiso 1 1 calc R . .
H36C H 0.2389 0.8317 -0.1280 0.109 Uiso 1 1 calc R . .
C37 C 0.3752(10) 0.8724(6) -0.0588(5) 0.135(4) Uani 1 1 d U D .
H37A H 0.3730 0.8958 -0.0905 0.203 Uiso 1 1 calc R . .
H37B H 0.4098 0.8393 -0.0634 0.203 Uiso 1 1 calc R . .
H37C H 0.4029 0.8928 -0.0275 0.203 Uiso 1 1 calc R . .
C38 C 0.2145(13) 0.9045(6) -0.0527(4) 0.139(4) Uani 1 1 d U D .
H38A H 0.2039 0.9188 -0.0891 0.209 Uiso 1 1 calc R . .
H38B H 0.2419 0.9332 -0.0286 0.209 Uiso 1 1 calc R . .
H38C H 0.1583 0.8934 -0.0416 0.209 Uiso 1 1 calc R . .
C39 C 0.4201(7) 0.9339(4) 0.1305(4) 0.049(2) Uani 1 1 d U B .
C40 C 0.4617(6) 0.9892(4) 0.1121(3) 0.059(2) Uani 1 1 d DU . .
C41 C 0.4035(9) 1.0115(5) 0.0602(5) 0.074(3) Uani 0.778(10) 1 d PDU B 1
H41A H 0.4052 0.9853 0.0310 0.112 Uiso 0.778(10) 1 calc PR B 1
H41B H 0.4266 1.0471 0.0504 0.112 Uiso 0.778(10) 1 calc PR B 1
H41C H 0.3424 1.0160 0.0670 0.112 Uiso 0.778(10) 1 calc PR B 1
C42 C 0.4616(11) 1.0283(5) 0.1576(5) 0.081(3) Uani 0.778(10) 1 d PDU B 1
H42A H 0.4009 1.0341 0.1645 0.122 Uiso 0.778(10) 1 calc PR B 1
H42B H 0.4870 1.0636 0.1486 0.122 Uiso 0.778(10) 1 calc PR B 1
H42C H 0.4970 1.0130 0.1894 0.122 Uiso 0.778(10) 1 calc PR B 1
C43 C 0.5498(8) 0.9743(6) 0.0939(6) 0.086(4) Uani 0.778(10) 1 d PDU B 1
H43A H 0.5396 0.9483 0.0642 0.129 Uiso 0.778(10) 1 calc PR B 1
H43B H 0.5887 0.9573 0.1236 0.129 Uiso 0.778(10) 1 calc PR B 1
H43C H 0.5777 1.0077 0.0824 0.129 Uiso 0.778(10) 1 calc PR B 1
C41A C 0.545(2) 1.002(2) 0.1544(14) 0.079(7) Uiso 0.222(10) 1 d PDU B 2
H41D H 0.5261 1.0111 0.1886 0.119 Uiso 0.222(10) 1 calc PR B 2
H41E H 0.5779 1.0328 0.1421 0.119 Uiso 0.222(10) 1 calc PR B 2
H41F H 0.5834 0.9692 0.1588 0.119 Uiso 0.222(10) 1 calc PR B 2
C42A C 0.394(2) 1.0365(15) 0.1144(18) 0.078(7) Uiso 0.222(10) 1 d PDU B 2
H42D H 0.3791 1.0392 0.1506 0.117 Uiso 0.222(10) 1 calc PR B 2
H42E H 0.3409 1.0289 0.0893 0.117 Uiso 0.222(10) 1 calc PR B 2
H42F H 0.4204 1.0713 0.1048 0.117 Uiso 0.222(10) 1 calc PR B 2
C43A C 0.489(3) 0.978(2) 0.0571(10) 0.082(7) Uiso 0.222(10) 1 d PDU B 2
H43D H 0.5312 0.9476 0.0597 0.123 Uiso 0.222(10) 1 calc PR B 2
H43E H 0.5167 1.0113 0.0448 0.123 Uiso 0.222(10) 1 calc PR B 2
H43F H 0.4368 0.9687 0.0318 0.123 Uiso 0.222(10) 1 calc PR B 2
C44 C 0.5633(7) 0.7802(5) 0.1037(5) 0.068(3) Uani 1 1 d U . .
C45 C 0.6408(11) 0.7937(6) 0.0722(6) 0.059(4) Uiso 0.535(12) 1 d PDU C 1
C46 C 0.7078(13) 0.8310(8) 0.1073(8) 0.076(6) Uiso 0.535(12) 1 d PDU C 1
H46A H 0.7573 0.8397 0.0881 0.113 Uiso 0.535(12) 1 calc PR C 1
H46B H 0.7298 0.8118 0.1405 0.113 Uiso 0.535(12) 1 calc PR C 1
H46C H 0.6785 0.8652 0.1156 0.113 Uiso 0.535(12) 1 calc PR C 1
C47 C 0.6134(14) 0.8250(9) 0.0178(7) 0.086(6) Uiso 0.535(12) 1 d PDU C 1
H47A H 0.5717 0.8024 -0.0058 0.130 Uiso 0.535(12) 1 calc PR C 1
H47B H 0.6661 0.8320 0.0009 0.130 Uiso 0.535(12) 1 calc PR C 1
H47C H 0.5856 0.8601 0.0247 0.130 Uiso 0.535(12) 1 calc PR C 1
C48 C 0.6821(15) 0.7390(7) 0.0560(8) 0.054(5) Uiso 0.535(12) 1 d PDU C 1
H48A H 0.6372 0.7175 0.0334 0.081 Uiso 0.535(12) 1 calc PR C 1
H48B H 0.7039 0.7179 0.0880 0.081 Uiso 0.535(12) 1 calc PR C 1
H48C H 0.7311 0.7472 0.0362 0.081 Uiso 0.535(12) 1 calc PR C 1
C45A C 0.6746(13) 0.7797(7) 0.1039(7) 0.062(4) Uiso 0.465(12) 1 d PDU C 2
C46A C 0.7439(16) 0.7774(10) 0.1552(8) 0.087(8) Uiso 0.465(12) 1 d PDU C 2
H46D H 0.7398 0.7418 0.1729 0.130 Uiso 0.465(12) 1 calc PR C 2
H46E H 0.7322 0.8071 0.1794 0.130 Uiso 0.465(12) 1 calc PR C 2
H46F H 0.8033 0.7818 0.1455 0.130 Uiso 0.465(12) 1 calc PR C 2
C47A C 0.6726(15) 0.8335(8) 0.0711(9) 0.065(6) Uiso 0.465(12) 1 d PDU C 2
H47D H 0.6640 0.8649 0.0940 0.098 Uiso 0.465(12) 1 calc PR C 2
H47E H 0.6239 0.8319 0.0415 0.098 Uiso 0.465(12) 1 calc PR C 2
H47F H 0.7286 0.8377 0.0569 0.098 Uiso 0.465(12) 1 calc PR C 2
C48A C 0.688(2) 0.7269(9) 0.0718(10) 0.075(8) Uiso 0.465(12) 1 d PDU C 2
H48D H 0.6887 0.6947 0.0952 0.112 Uiso 0.465(12) 1 calc PR C 2
H48E H 0.7442 0.7292 0.0576 0.112 Uiso 0.465(12) 1 calc PR C 2
H48F H 0.6396 0.7233 0.0423 0.112 Uiso 0.465(12) 1 calc PR C 2
C49 C 0.2445(6) 0.5476(4) 0.2533(3) 0.048(2) Uani 1 1 d DU D .
H49 H 0.2992 0.5586 0.2729 0.057 Uiso 1 1 calc R . .
C50 C 0.2240(6) 0.4909(4) 0.2496(4) 0.055(2) Uani 1 1 d DU . .
H50 H 0.2645 0.4642 0.2657 0.066 Uiso 1 1 calc R D .
C51 C 0.1425(6) 0.4752(4) 0.2215(4) 0.059(2) Uani 1 1 d DU D .
H51 H 0.1267 0.4374 0.2194 0.071 Uiso 1 1 calc R . .
C52 C 0.0829(6) 0.5155(4) 0.1960(4) 0.057(2) Uani 1 1 d DU . .
H52 H 0.0280 0.5052 0.1762 0.069 Uiso 1 1 calc R D .
C53 C 0.1096(6) 0.5725(3) 0.2015(4) 0.047(2) Uani 1 1 d DU D .
H53 H 0.0708 0.5998 0.1847 0.057 Uiso 1 1 calc R . .
N2 N 0.3896(5) 0.6733(3) 0.0300(2) 0.049(2) Uani 0.638(11) 1 d PD D 1
C54 C 0.4686(12) 0.6375(8) 0.0502(9) 0.130(8) Uiso 0.638(11) 1 d PDU D 1
H54 H 0.4976 0.6454 0.0850 0.157 Uiso 0.638(11) 1 calc PR D 1
C55 C 0.5048(15) 0.5922(9) 0.0223(10) 0.152(7) Uiso 0.638(11) 1 d PDU D 1
H55 H 0.5560 0.5722 0.0368 0.182 Uiso 0.638(11) 1 calc PR D 1
C56 C 0.4580(19) 0.5812(11) -0.0270(11) 0.171(7) Uiso 0.638(11) 1 d PDU D 1
H56 H 0.4725 0.5491 -0.0452 0.206 Uiso 0.638(11) 1 calc PR D 1
C57 C 0.3877(18) 0.6161(11) -0.0525(10) 0.158(7) Uiso 0.638(11) 1 d PDU D 1
H57 H 0.3608 0.6105 -0.0882 0.190 Uiso 0.638(11) 1 calc PR D 1
C58 C 0.3608(16) 0.6614(11) -0.0186(8) 0.151(7) Uiso 0.638(11) 1 d PDU D 1
H58 H 0.3157 0.6849 -0.0355 0.181 Uiso 0.638(11) 1 calc PR D 1
N2A N 0.3896(5) 0.6733(3) 0.0300(2) 0.049(2) Uani 0.362(11) 1 d PD D 2
C54A C 0.352(2) 0.6187(10) 0.0356(14) 0.171(13) Uiso 0.362(11) 1 d PDU D 2
H54A H 0.3256 0.6123 0.0666 0.206 Uiso 0.362(11) 1 calc PR D 2
C55A C 0.352(3) 0.5729(12) -0.0019(18) 0.174(11) Uiso 0.362(11) 1 d PDU D 2
H55A H 0.3279 0.5378 0.0045 0.209 Uiso 0.362(11) 1 calc PR D 2
C56A C 0.388(3) 0.5847(17) -0.0470(17) 0.168(7) Uiso 0.362(11) 1 d PDU D 2
H56A H 0.3852 0.5573 -0.0738 0.201 Uiso 0.362(11) 1 calc PR D 2
C57A C 0.431(3) 0.6363(18) -0.0563(13) 0.163(7) Uiso 0.362(11) 1 d PDU D 2
H57A H 0.4624 0.6421 -0.0854 0.196 Uiso 0.362(11) 1 calc PR D 2
C58A C 0.420(3) 0.6791(15) -0.0163(11) 0.165(9) Uiso 0.362(11) 1 d PDU D 2
H58A H 0.4375 0.7152 -0.0246 0.198 Uiso 0.362(11) 1 calc PR D 2
N1S N 0.2440(18) 0.5413(11) 0.0080(12) 0.135(9) Uiso 0.50 1 d P E 1
C1S C 0.2560(16) 0.5564(11) 0.0531(11) 0.086(7) Uiso 0.50 1 d PU E 1
C2S C 0.2819(10) 0.5766(7) 0.1063(6) 0.036(4) Uiso 0.50 1 d PU E 1
H2S1 H 0.3365 0.5980 0.1076 0.054 Uiso 0.50 1 calc PR E 1
H2S2 H 0.2918 0.5455 0.1310 0.054 Uiso 0.50 1 calc PR E 1
H2S3 H 0.2351 0.6002 0.1166 0.054 Uiso 0.50 1 calc PR E 1

loop_
_atom_site_aniso_label
_atom_site_aniso_U_11
_atom_site_aniso_U_22
_atom_site_aniso_U_33
_atom_site_aniso_U_23
_atom_site_aniso_U_13
_atom_site_aniso_U_12
Fe1 0.0447(7) 0.0221(7) 0.0318(6) 0.0050(5) 0.0130(5) -0.0012(5)
Fe2 0.0501(8) 0.0235(7) 0.0650(8) 0.0068(6) 0.0322(7) 0.0019(6)
Fe3 0.0750(9) 0.0282(7) 0.0249(6) 0.0001(5) 0.0075(6) -0.0103(6)
Fe4 0.0427(7) 0.0278(7) 0.0362(7) 0.0109(5) 0.0061(6) -0.0045(6)
Fe5 0.0580(8) 0.0354(8) 0.0320(6) -0.0040(5) 0.0185(6) -0.0113(6)
Fe6 0.0339(7) 0.0330(7) 0.0384(7) -0.0006(5) 0.0044(5) -0.0083(5)
P1 0.0284(12) 0.0283(13) 0.0460(13) 0.0018(10) -0.0006(10) 0.0000(10)
P2 0.0333(12) 0.0301(13) 0.0416(12) 0.0119(10) -0.0039(10) -0.0065(10)
O1 0.050(3) 0.031(3) 0.032(3) 0.005(2) 0.018(3) -0.002(3)
O2 0.034(3) 0.033(3) 0.026(3) 0.002(2) 0.012(2) -0.009(2)
O3 0.034(3) 0.031(3) 0.034(3) 0.004(2) 0.011(3) 0.000(3)
O4 0.058(4) 0.028(3) 0.030(3) 0.002(2) 0.016(3) -0.011(3)
O5 0.037(3) 0.028(3) 0.032(3) 0.009(2) -0.006(2) 0.003(2)
O6 0.038(3) 0.044(4) 0.035(3) 0.005(3) -0.008(3) 0.003(3)
O7 0.042(3) 0.030(3) 0.052(3) -0.010(3) 0.010(3) -0.002(3)
O8 0.037(3) 0.021(3) 0.037(3) 0.010(2) 0.003(2) -0.007(2)
O9 0.029(3) 0.031(3) 0.046(3) 0.011(3) -0.001(3) -0.001(2)
O10 0.054(4) 0.031(3) 0.034(3) 0.001(2) -0.002(3) -0.012(3)
O11 0.071(4) 0.026(3) 0.082(5) 0.016(3) 0.048(4) 0.005(3)
O12 0.060(4) 0.031(4) 0.123(6) 0.015(4) 0.054(4) -0.002(3)
O13 0.111(6) 0.046(5) 0.087(5) -0.007(4) 0.070(5) -0.003(4)
O14 0.145(7) 0.038(4) 0.045(4) -0.008(3) 0.044(4) -0.007(4)
O15 0.115(6) 0.046(4) 0.031(3) 0.012(3) -0.010(4) -0.016(4)
O16 0.101(5) 0.026(3) 0.031(3) 0.004(3) 0.011(3) -0.017(3)
O17 0.087(5) 0.047(4) 0.038(3) -0.004(3) -0.021(4) -0.011(4)
O18 0.054(4) 0.046(4) 0.062(4) 0.001(3) -0.023(3) -0.013(3)
O19 0.050(4) 0.029(3) 0.069(4) 0.019(3) -0.005(3) -0.001(3)
O20 0.046(4) 0.030(4) 0.119(6) 0.012(4) 0.035(4) 0.012(3)
O21 0.071(4) 0.040(4) 0.036(3) 0.017(3) -0.007(3) -0.017(3)
O22 0.104(6) 0.053(5) 0.034(3) 0.004(3) 0.013(4) -0.022(4)
O23 0.057(4) 0.037(4) 0.046(3) 0.011(3) 0.014(3) -0.017(3)
O24 0.052(4) 0.033(4) 0.047(3) -0.005(3) 0.015(3) -0.019(3)
O25 0.067(5) 0.063(5) 0.080(5) -0.017(4) 0.053(4) -0.019(4)
O26 0.038(4) 0.056(4) 0.097(5) -0.012(4) 0.024(4) -0.010(3)
N1 0.031(4) 0.026(4) 0.042(4) -0.001(3) 0.004(3) -0.005(3)
C1 0.045(5) 0.047(5) 0.096(5) 0.001(5) -0.016(5) 0.000(4)
C2 0.075(7) 0.052(6) 0.097(5) 0.006(5) -0.048(6) 0.020(6)
C3 0.032(5) 0.061(6) 0.174(10) 0.009(7) -0.001(6) 0.013(4)
C4 0.058(6) 0.047(5) 0.111(7) -0.003(5) 0.000(6) 0.017(4)
C5 0.048(5) 0.039(4) 0.108(7) 0.036(4) -0.041(4) -0.012(4)
C6 0.084(7) 0.053(5) 0.076(7) 0.029(4) -0.039(6) -0.023(5)
C7 0.091(7) 0.066(6) 0.104(7) 0.049(6) -0.075(6) -0.026(6)
C8 0.025(5) 0.067(7) 0.160(9) 0.026(6) -0.038(5) 0.002(5)
C9 0.063(5) 0.067(6) 0.089(5) 0.014(5) 0.047(5) -0.011(5)
C14 0.218(12) 0.023(5) 0.081(6) -0.003(5) 0.107(8) -0.010(6)
C15 0.251(11) 0.063(6) 0.097(7) -0.017(5) 0.108(7) 0.004(6)
C16 0.306(15) 0.107(9) 0.112(9) 0.017(7) 0.158(10) 0.040(9)
C17 0.295(13) 0.145(13) 0.120(11) -0.075(9) 0.078(9) -0.009(9)
C18 0.283(13) 0.047(7) 0.138(10) -0.024(6) 0.117(9) 0.018(7)
C19 0.152(8) 0.035(5) 0.032(4) 0.009(4) 0.012(5) -0.011(6)
C20 0.170(7) 0.053(5) 0.037(4) 0.017(4) 0.008(5) -0.018(5)
C21 0.180(7) 0.054(7) 0.047(6) -0.002(5) -0.017(6) -0.002(6)
C22 0.210(10) 0.071(6) 0.029(5) 0.032(4) -0.015(7) -0.047(7)
C23 0.153(9) 0.070(6) 0.026(4) 0.011(4) 0.007(6) -0.023(6)
C24 0.074(5) 0.041(5) 0.071(6) -0.010(5) -0.024(5) 0.000(5)
C25 0.078(5) 0.064(5) 0.095(5) -0.023(5) -0.040(5) 0.017(5)
C26 0.110(9) 0.168(11) 0.078(5) -0.029(7) -0.037(6) 0.042(9)
C27 0.098(9) 0.064(5) 0.204(12) -0.042(6) -0.087(9) 0.004(5)
C28 0.075(6) 0.094(8) 0.097(7) -0.004(7) -0.032(5) 0.022(6)
C29 0.046(4) 0.017(4) 0.107(7) 0.006(4) 0.005(5) -0.004(3)
C30 0.058(5) 0.031(5) 0.131(6) -0.010(4) -0.021(5) 0.011(3)
C31 0.052(5) 0.076(8) 0.249(13) -0.033(8) -0.020(8) 0.007(5)
C32 0.077(7) 0.053(6) 0.118(7) -0.012(5) -0.015(6) 0.035(5)
C33 0.115(8) 0.062(7) 0.101(6) -0.015(5) -0.050(6) 0.031(6)
C34 0.129(8) 0.056(6) 0.027(4) 0.011(4) -0.003(5) -0.041(6)
C35 0.151(7) 0.061(5) 0.034(4) 0.017(4) -0.017(5) -0.043(5)
C36 0.102(8) 0.083(6) 0.028(4) 0.008(4) -0.009(5) -0.016(5)
C37 0.189(8) 0.136(11) 0.072(7) 0.044(7) -0.009(7) -0.113(7)
C38 0.285(12) 0.082(8) 0.040(6) 0.013(5) -0.013(8) 0.024(8)
C39 0.071(6) 0.032(4) 0.053(5) -0.008(3) 0.034(5) -0.014(4)
C40 0.074(5) 0.039(4) 0.066(4) 0.003(3) 0.023(4) -0.015(4)
C41 0.102(7) 0.046(7) 0.075(5) 0.021(5) 0.014(6) -0.023(6)
C42 0.134(9) 0.038(6) 0.075(6) -0.004(5) 0.029(6) -0.033(6)
C43 0.082(6) 0.078(8) 0.109(8) 0.030(6) 0.053(6) -0.016(5)
C44 0.052(5) 0.069(5) 0.092(6) -0.009(5) 0.042(5) -0.010(5)
C49 0.068(5) 0.037(4) 0.036(4) 0.009(4) -0.001(4) 0.000(4)
C50 0.076(5) 0.034(4) 0.054(5) 0.003(4) 0.006(4) 0.007(4)
C51 0.076(5) 0.030(4) 0.070(5) 0.003(4) 0.011(4) -0.003(3)
C52 0.065(5) 0.037(4) 0.066(5) 0.007(4) -0.001(4) -0.016(4)
C53 0.052(5) 0.028(4) 0.061(5) 0.006(4) 0.007(5) -0.010(4)
N2 0.080(5) 0.058(5) 0.015(3) -0.012(3) 0.021(3) -0.009(4)
N2A 0.080(5) 0.058(5) 0.015(3) -0.012(3) 0.021(3) -0.009(4)

loop_
_atom_type_symbol
_atom_type_description
_atom_type_scat_dispersion_real
_atom_type_scat_dispersion_imag
_atom_type_scat_source
C C 0.0033 0.0016 'International Tables Vol C Tables 4.2.6.8 and 6.1.1.4'
H H 0.0000 0.0000 'International Tables Vol C Tables 4.2.6.8 and 6.1.1.4'
N N 0.0061 0.0033 'International Tables Vol C Tables 4.2.6.8 and 6.1.1.4'
O O 0.0106 0.0060 'International Tables Vol C Tables 4.2.6.8 and 6.1.1.4'
P P 0.1023 0.0942 'International Tables Vol C Tables 4.2.6.8 and 6.1.1.4'
Fe Fe 0.3463 0.8444 'International Tables Vol C Tables 4.2.6.8 and 6.1.1.4'

loop_
_geom_angle_atom_site_label_1
_geom_angle_atom_site_label_2
_geom_angle_atom_site_label_3
_geom_angle
_geom_angle_site_symmetry_1
_geom_angle_site_symmetry_3
_geom_angle_publ_flag
O1 Fe1 O8 94.7(2) . . ?
O1 Fe1 O5 95.0(2) . . ?
O8 Fe1 O5 96.1(2) . . ?
O1 Fe1 O11 93.0(2) . . ?
O8 Fe1 O11 89.7(2) . . ?
O5 Fe1 O11 169.8(2) . . ?
O1 Fe1 O16 93.4(2) . . ?
O8 Fe1 O16 169.9(2) . . ?
O5 Fe1 O16 89.2(2) . . ?
O11 Fe1 O16 83.9(3) . . ?
O1 Fe1 N1 175.9(2) . . ?
O8 Fe1 N1 87.0(2) . . ?
O5 Fe1 N1 88.6(2) . . ?
O11 Fe1 N1 83.3(2) . . ?
O16 Fe1 N1 84.6(2) . . ?
O1 Fe2 O12 95.1(2) . . ?
O1 Fe2 O13 94.6(3) . . ?
O12 Fe2 O13 90.6(3) . . ?
O1 Fe2 O3 91.5(2) . . ?
O12 Fe2 O3 172.7(3) . . ?
O13 Fe2 O3 92.0(2) . . ?
O1 Fe2 O20 176.8(2) . . ?
O12 Fe2 O20 87.2(3) . . ?
O13 Fe2 O20 87.7(3) . . ?
O3 Fe2 O20 86.1(2) . . ?
O1 Fe2 O9 92.8(2) . . ?
O12 Fe2 O9 97.3(3) . . ?
O13 Fe2 O9 168.7(2) . . ?
O3 Fe2 O9 79.18(19) . . ?
O20 Fe2 O9 84.7(2) . . ?
O1 Fe3 O15 96.4(2) . . ?
O1 Fe3 O14 93.8(3) . . ?
O15 Fe3 O14 91.0(3) . . ?
O1 Fe3 O17 175.6(2) . . ?
O15 Fe3 O17 88.1(3) . . ?
O14 Fe3 O17 86.4(3) . . ?
O1 Fe3 O4 90.6(2) . . ?
O15 Fe3 O4 172.0(3) . . ?
O14 Fe3 O4 92.4(2) . . ?
O17 Fe3 O4 85.0(2) . . ?
O1 Fe3 O6 93.6(2) . . ?
O15 Fe3 O6 96.1(3) . . ?
O14 Fe3 O6 169.1(2) . . ?
O17 Fe3 O6 85.6(2) . . ?
O4 Fe3 O6 79.6(2) . . ?
O2 Fe4 O21 95.0(2) . . ?
O2 Fe4 O23 93.8(2) . . ?
O21 Fe4 O23 89.6(2) . . ?
O2 Fe4 O3 91.4(2) . . ?
O21 Fe4 O3 172.9(2) . . ?
O23 Fe4 O3 93.1(2) . . ?
O2 Fe4 O19 177.2(2) . . ?
O21 Fe4 O19 87.3(3) . . ?
O23 Fe4 O19 87.7(2) . . ?
O3 Fe4 O19 86.2(2) . . ?
O2 Fe4 O9 92.9(2) . . ?
O21 Fe4 O9 96.8(2) . . ?
O23 Fe4 O9 170.4(2) . . ?
O3 Fe4 O9 79.8(2) . . ?
O19 Fe4 O9 85.3(2) . . ?
O2 Fe5 O10 96.4(2) . . ?
O2 Fe5 O7 95.4(2) . . ?
O10 Fe5 O7 93.9(2) . . ?
O2 Fe5 O25 93.2(2) . . ?
O10 Fe5 O25 169.3(2) . . ?
O7 Fe5 O25 89.7(3) . . ?
O2 Fe5 O22 94.1(2) . . ?
O10 Fe5 O22 90.4(2) . . ?
O7 Fe5 O22 169.1(3) . . ?
O25 Fe5 O22 84.4(3) . . ?
O2 Fe5 N2 176.0(2) . . ?
O10 Fe5 N2 87.4(3) . . ?
O7 Fe5 N2 85.7(2) . . ?
O25 Fe5 N2 82.9(3) . . ?
O22 Fe5 N2 84.5(3) . . ?
O2 Fe6 O26 95.3(2) . . ?
O2 Fe6 O24 93.8(2) . . ?
O26 Fe6 O24 90.9(2) . . ?
O2 Fe6 O4 90.6(2) . . ?
O26 Fe6 O4 172.8(3) . . ?
O24 Fe6 O4 92.8(2) . . ?
O2 Fe6 O18 176.4(2) . . ?
O26 Fe6 O18 88.1(3) . . ?
O24 Fe6 O18 87.0(2) . . ?
O4 Fe6 O18 85.9(2) . . ?
O2 Fe6 O6 92.9(2) . . ?
O26 Fe6 O6 95.6(2) . . ?
O24 Fe6 O6 170.2(2) . . ?
O4 Fe6 O6 80.0(2) . . ?
O18 Fe6 O6 85.9(2) . . ?
O5 P1 O7 113.6(3) . . ?
O5 P1 O6 111.0(3) . . ?
O7 P1 O6 109.2(3) . . ?
O5 P1 C1 107.6(4) . . ?
O7 P1 C1 107.2(4) . . ?
O6 P1 C1 108.0(4) . . ?
O10 P2 O8 112.7(3) . . ?
O10 P2 O9 110.3(3) . . ?
O8 P2 O9 110.8(3) . . ?
O10 P2 C5 107.0(5) . . ?
O8 P2 C5 107.1(4) . . ?
O9 P2 C5 108.8(4) . . ?
Fe2 O1 Fe3 115.3(3) . . ?
Fe2 O1 Fe1 123.1(3) . . ?
Fe3 O1 Fe1 121.5(3) . . ?
Fe6 O2 Fe4 115.0(2) . . ?
Fe6 O2 Fe5 122.9(3) . . ?
Fe4 O2 Fe5 122.1(3) . . ?
O4 O3 Fe4 114.4(3) . . ?
O4 O3 Fe2 114.2(3) . . ?
Fe4 O3 Fe2 103.0(2) . . ?
O3 O4 Fe6 115.5(3) . . ?
O3 O4 Fe3 115.2(3) . . ?
Fe6 O4 Fe3 102.0(2) . . ?
P1 O5 Fe1 138.1(3) . . ?
P1 O6 Fe3 125.8(3) . . ?
P1 O6 Fe6 127.9(3) . . ?
Fe3 O6 Fe6 96.0(2) . . ?
P1 O7 Fe5 137.8(3) . . ?
P2 O8 Fe1 138.1(3) . . ?
P2 O9 Fe4 127.7(3) . . ?
P2 O9 Fe2 125.9(3) . . ?
Fe4 O9 Fe2 95.8(2) . . ?
P2 O10 Fe5 137.3(3) . . ?
C9 O11 Fe1 127.5(5) . . ?
C9 O12 Fe2 132.6(7) . . ?
C14 O13 Fe2 130.3(8) . . ?
C14 O14 Fe3 131.1(8) . . ?
C19 O15 Fe3 134.4(7) . . ?
C19 O16 Fe1 128.0(6) . . ?
C24 O17 Fe3 131.1(6) . . ?
C24 O18 Fe6 130.5(7) . . ?
C29 O19 Fe4 129.6(6) . . ?
C29 O20 Fe2 129.2(6) . . ?
C34 O21 Fe4 132.9(7) . . ?
C34 O22 Fe5 128.5(6) . . ?
C39 O23 Fe4 131.0(6) . . ?
C39 O24 Fe6 131.1(5) . . ?
C44 O25 Fe5 130.1(6) . . ?
C44 O26 Fe6 132.2(7) . . ?
C53 N1 C49 118.0(7) . . ?
C53 N1 Fe1 121.1(5) . . ?
C49 N1 Fe1 120.9(5) . . ?
C3 C1 C2 111.6(9) . . ?
C3 C1 C4 109.1(9) . . ?
C2 C1 C4 108.1(9) . . ?
C3 C1 P1 109.9(7) . . ?
C2 C1 P1 109.7(7) . . ?
C4 C1 P1 108.3(6) . . ?
C1 C2 H2A 109.5 . . ?
C1 C2 H2B 109.5 . . ?
H2A C2 H2B 109.5 . . ?
C1 C2 H2C 109.5 . . ?
H2A C2 H2C 109.5 . . ?
H2B C2 H2C 109.5 . . ?
C1 C3 H3A 109.5 . . ?
C1 C3 H3B 109.5 . . ?
H3A C3 H3B 109.5 . . ?
C1 C3 H3C 109.5 . . ?
H3A C3 H3C 109.5 . . ?
H3B C3 H3C 109.5 . . ?
C1 C4 H4A 109.5 . . ?
C1 C4 H4B 109.5 . . ?
H4A C4 H4B 109.5 . . ?
C1 C4 H4C 109.5 . . ?
H4A C4 H4C 109.5 . . ?
H4B C4 H4C 109.5 . . ?
C6 C5 C8 109.8(8) . . ?
C6 C5 C7 109.5(10) . . ?
C8 C5 C7 112.4(9) . . ?
C6 C5 P2 109.3(6) . . ?
C8 C5 P2 107.9(8) . . ?
C7 C5 P2 107.9(6) . . ?
C5 C6 H6A 109.5 . . ?
C5 C6 H6B 109.5 . . ?
H6A C6 H6B 109.5 . . ?
C5 C6 H6C 109.5 . . ?
H6A C6 H6C 109.5 . . ?
H6B C6 H6C 109.5 . . ?
C5 C7 H7A 109.5 . . ?
C5 C7 H7B 109.5 . . ?
H7A C7 H7B 109.5 . . ?
C5 C7 H7C 109.5 . . ?
H7A C7 H7C 109.5 . . ?
H7B C7 H7C 109.5 . . ?
C5 C8 H8A 109.5 . . ?
C5 C8 H8B 109.5 . . ?
H8A C8 H8B 109.5 . . ?
C5 C8 H8C 109.5 . . ?
H8A C8 H8C 109.5 . . ?
H8B C8 H8C 109.5 . . ?
O12 C9 O11 126.6(8) . . ?
O12 C9 C10A 123.8(11) . . ?
O11 C9 C10A 107.5(10) . . ?
O12 C9 C10 110.5(10) . . ?
O11 C9 C10 120.9(10) . . ?
C10A C9 C10 33.4(8) . . ?
C11 C10 C13 108.6(15) . . ?
C11 C10 C12 116.0(17) . . ?
C13 C10 C12 111.4(14) . . ?
C11 C10 C9 109.0(16) . . ?
C13 C10 C9 117.6(13) . . ?
C12 C10 C9 93.9(14) . . ?
C10 C11 H11A 109.5 . . ?
C10 C11 H11B 109.5 . . ?
H11A C11 H11B 109.5 . . ?
C10 C11 H11C 109.5 . . ?
H11A C11 H11C 109.5 . . ?
H11B C11 H11C 109.5 . . ?
C10 C12 H12A 109.5 . . ?
C10 C12 H12B 109.5 . . ?
H12A C12 H12B 109.5 . . ?
C10 C12 H12C 109.5 . . ?
H12A C12 H12C 109.5 . . ?
H12B C12 H12C 109.5 . . ?
C10 C13 H13A 109.5 . . ?
C10 C13 H13B 109.5 . . ?
H13A C13 H13B 109.5 . . ?
C10 C13 H13C 109.5 . . ?
H13A C13 H13C 109.5 . . ?
H13B C13 H13C 109.5 . . ?
C11A C10A C13A 111.2(17) . . ?
C11A C10A C12A 106.7(16) . . ?
C13A C10A C12A 111.5(17) . . ?
C11A C10A C9 105.2(17) . . ?
C13A C10A C9 103.4(14) . . ?
C12A C10A C9 118.6(16) . . ?
C10A C11A H11D 109.5 . . ?
C10A C11A H11E 109.5 . . ?
H11D C11A H11E 109.5 . . ?
C10A C11A H11F 109.5 . . ?
H11D C11A H11F 109.5 . . ?
H11E C11A H11F 109.5 . . ?
C10A C12A H12D 109.5 . . ?
C10A C12A H12E 109.5 . . ?
H12D C12A H12E 109.5 . . ?
C10A C12A H12F 109.5 . . ?
H12D C12A H12F 109.5 . . ?
H12E C12A H12F 109.5 . . ?
C10A C13A H13D 109.5 . . ?
C10A C13A H13E 109.5 . . ?
H13D C13A H13E 109.5 . . ?
C10A C13A H13F 109.5 . . ?
H13D C13A H13F 109.5 . . ?
H13E C13A H13F 109.5 . . ?
O13 C14 O14 125.7(10) . . ?
O13 C14 C15 119.4(17) . . ?
O14 C14 C15 115.0(17) . . ?
C18 C15 C16 109.8(15) . . ?
C18 C15 C17 111.6(13) . . ?
C16 C15 C17 113.3(16) . . ?
C18 C15 C14 107.6(14) . . ?
C16 C15 C14 105.0(10) . . ?
C17 C15 C14 109.2(14) . . ?
C15 C16 H16A 109.5 . . ?
C15 C16 H16B 109.5 . . ?
H16A C16 H16B 109.5 . . ?
C15 C16 H16C 109.5 . . ?
H16A C16 H16C 109.5 . . ?
H16B C16 H16C 109.5 . . ?
C15 C17 H17A 109.5 . . ?
C15 C17 H17B 109.5 . . ?
H17A C17 H17B 109.5 . . ?
C15 C17 H17C 109.5 . . ?
H17A C17 H17C 109.5 . . ?
H17B C17 H17C 109.5 . . ?
C15 C18 H18A 109.5 . . ?
C15 C18 H18B 109.5 . . ?
H18A C18 H18B 109.5 . . ?
C15 C18 H18C 109.5 . . ?
H18A C18 H18C 109.5 . . ?
H18B C18 H18C 109.5 . . ?
O15 C19 O16 124.6(8) . . ?
O15 C19 C20 115.0(10) . . ?
O16 C19 C20 120.3(10) . . ?
C22 C20 C23 115.0(11) . . ?
C22 C20 C19 110.4(10) . . ?
C23 C20 C19 104.6(9) . . ?
C22 C20 C21 107.7(10) . . ?
C23 C20 C21 109.5(10) . . ?
C19 C20 C21 109.7(10) . . ?
C20 C21 H21A 109.5 . . ?
C20 C21 H21B 109.5 . . ?
H21A C21 H21B 109.5 . . ?
C20 C21 H21C 109.5 . . ?
H21A C21 H21C 109.5 . . ?
H21B C21 H21C 109.5 . . ?
C20 C22 H22A 109.5 . . ?
C20 C22 H22B 109.5 . . ?
H22A C22 H22B 109.5 . . ?
C20 C22 H22C 109.5 . . ?
H22A C22 H22C 109.5 . . ?
H22B C22 H22C 109.5 . . ?
C20 C23 H23A 109.5 . . ?
C20 C23 H23B 109.5 . . ?
H23A C23 H23B 109.5 . . ?
C20 C23 H23C 109.5 . . ?
H23A C23 H23C 109.5 . . ?
H23B C23 H23C 109.5 . . ?
O18 C24 O17 125.1(9) . . ?
O18 C24 C25 117.2(12) . . ?
O17 C24 C25 117.7(11) . . ?
C27 C25 C24 108.4(9) . . ?
C27 C25 C28 110.5(12) . . ?
C24 C25 C28 107.2(9) . . ?
C27 C25 C26 111.1(12) . . ?
C24 C25 C26 110.3(11) . . ?
C28 C25 C26 109.4(9) . . ?
C25 C26 H26A 109.5 . . ?
C25 C26 H26B 109.5 . . ?
H26A C26 H26B 109.5 . . ?
C25 C26 H26C 109.5 . . ?
H26A C26 H26C 109.5 . . ?
H26B C26 H26C 109.5 . . ?
C25 C27 H27A 109.5 . . ?
C25 C27 H27B 109.5 . . ?
H27A C27 H27B 109.5 . . ?
C25 C27 H27C 109.5 . . ?
H27A C27 H27C 109.5 . . ?
H27B C27 H27C 109.5 . . ?
C25 C28 H28A 109.5 . . ?
C25 C28 H28B 109.5 . . ?
H28A C28 H28B 109.5 . . ?
C25 C28 H28C 109.5 . . ?
H28A C28 H28C 109.5 . . ?
H28B C28 H28C 109.5 . . ?
O20 C29 O19 126.1(8) . . ?
O20 C29 C30 117.5(10) . . ?
O19 C29 C30 116.2(10) . . ?
C33 C30 C31 109.1(11) . . ?
C33 C30 C32 109.6(9) . . ?
C31 C30 C32 112.0(11) . . ?
C33 C30 C29 112.0(10) . . ?
C31 C30 C29 107.2(9) . . ?
C32 C30 C29 106.8(9) . . ?
C30 C31 H31A 109.5 . . ?
C30 C31 H31B 109.5 . . ?
H31A C31 H31B 109.5 . . ?
C30 C31 H31C 109.5 . . ?
H31A C31 H31C 109.5 . . ?
H31B C31 H31C 109.5 . . ?
C30 C32 H32A 109.5 . . ?
C30 C32 H32B 109.5 . . ?
H32A C32 H32B 109.5 . . ?
C30 C32 H32C 109.5 . . ?
H32A C32 H32C 109.5 . . ?
H32B C32 H32C 109.5 . . ?
C30 C33 H33A 109.5 . . ?
C30 C33 H33B 109.5 . . ?
H33A C33 H33B 109.5 . . ?
C30 C33 H33C 109.5 . . ?
H33A C33 H33C 109.5 . . ?
H33B C33 H33C 109.5 . . ?
O22 C34 O21 124.9(8) . . ?
O22 C34 C35 116.7(12) . . ?
O21 C34 C35 118.3(12) . . ?
C36 C35 C38 111.7(10) . . ?
C36 C35 C34 111.6(9) . . ?
C38 C35 C34 109.9(11) . . ?
C36 C35 C37 106.9(11) . . ?
C38 C35 C37 111.9(11) . . ?
C34 C35 C37 104.6(10) . . ?
C35 C36 H36A 109.5 . . ?
C35 C36 H36B 109.5 . . ?
H36A C36 H36B 109.5 . . ?
C35 C36 H36C 109.5 . . ?
H36A C36 H36C 109.5 . . ?
H36B C36 H36C 109.5 . . ?
C35 C37 H37A 109.5 . . ?
C35 C37 H37B 109.5 . . ?
H37A C37 H37B 109.5 . . ?
C35 C37 H37C 109.5 . . ?
H37A C37 H37C 109.5 . . ?
H37B C37 H37C 109.5 . . ?
C35 C38 H38A 109.5 . . ?
C35 C38 H38B 109.5 . . ?
H38A C38 H38B 109.5 . . ?
C35 C38 H38C 109.5 . . ?
H38A C38 H38C 109.5 . . ?
H38B C38 H38C 109.5 . . ?
O23 C39 O24 124.2(8) . . ?
O23 C39 C40 118.9(9) . . ?
O24 C39 C40 116.8(9) . . ?
C42 C40 C43 118.7(10) . . ?
C42 C40 C43A 147(2) . . ?
C43 C40 C43A 47.1(17) . . ?
C42 C40 C42A 54.9(16) . . ?
C43 C40 C42A 144(2) . . ?
C43A C40 C42A 116(2) . . ?
C42 C40 C41 111.2(9) . . ?
C43 C40 C41 104.4(9) . . ?
C43A C40 C41 59.8(18) . . ?
C42A C40 C41 58.4(17) . . ?
C42 C40 C41A 56.0(16) . . ?
C43 C40 C41A 65.6(16) . . ?
C43A C40 C41A 111(2) . . ?
C42A C40 C41A 108(2) . . ?
C41 C40 C41A 144(2) . . ?
C42 C40 C39 105.5(8) . . ?
C43 C40 C39 107.3(8) . . ?
C43A C40 C39 107(2) . . ?
C42A C40 C39 108.6(19) . . ?
C41 C40 C39 109.5(8) . . ?
C41A C40 C39 107(2) . . ?
C40 C41 H41A 109.5 . . ?
C40 C41 H41B 109.5 . . ?
H41A C41 H41B 109.5 . . ?
C40 C41 H41C 109.5 . . ?
H41A C41 H41C 109.5 . . ?
H41B C41 H41C 109.5 . . ?
C40 C42 H42A 109.5 . . ?
C40 C42 H42B 109.5 . . ?
H42A C42 H42B 109.5 . . ?
C40 C42 H42C 109.5 . . ?
H42A C42 H42C 109.5 . . ?
H42B C42 H42C 109.5 . . ?
C40 C43 H43A 109.5 . . ?
C40 C43 H43B 109.5 . . ?
H43A C43 H43B 109.5 . . ?
C40 C43 H43C 109.5 . . ?
H43A C43 H43C 109.5 . . ?
H43B C43 H43C 109.5 . . ?
C40 C41A H41D 109.5 . . ?
C40 C41A H41E 109.5 . . ?
H41D C41A H41E 109.5 . . ?
C40 C41A H41F 109.5 . . ?
H41D C41A H41F 109.5 . . ?
H41E C41A H41F 109.5 . . ?
C40 C42A H42D 109.5 . . ?
C40 C42A H42E 109.5 . . ?
H42D C42A H42E 109.5 . . ?
C40 C42A H42F 109.5 . . ?
H42D C42A H42F 109.5 . . ?
H42E C42A H42F 109.5 . . ?
C40 C43A H43D 109.5 . . ?
C40 C43A H43E 109.5 . . ?
H43D C43A H43E 109.5 . . ?
C40 C43A H43F 109.5 . . ?
H43D C43A H43F 109.5 . . ?
H43E C43A H43F 109.5 . . ?
O25 C44 O26 124.6(8) . . ?
O25 C44 C45 108.9(11) . . ?
O26 C44 C45 125.3(11) . . ?
O25 C44 C45A 132.7(11) . . ?
O26 C44 C45A 101.2(10) . . ?
C45 C44 C45A 33.7(7) . . ?
C48 C45 C46 113.1(14) . . ?
C48 C45 C44 108.9(14) . . ?
C46 C45 C44 108.5(13) . . ?
C48 C45 C47 104.5(14) . . ?
C46 C45 C47 107.0(14) . . ?
C44 C45 C47 115.0(14) . . ?
C45 C46 H46A 109.5 . . ?
C45 C46 H46B 109.5 . . ?
H46A C46 H46B 109.5 . . ?
C45 C46 H46C 109.5 . . ?
H46A C46 H46C 109.5 . . ?
H46B C46 H46C 109.5 . . ?
C45 C47 H47A 109.5 . . ?
C45 C47 H47B 109.5 . . ?
H47A C47 H47B 109.5 . . ?
C45 C47 H47C 109.5 . . ?
H47A C47 H47C 109.5 . . ?
H47B C47 H47C 109.5 . . ?
C45 C48 H48A 109.5 . . ?
C45 C48 H48B 109.5 . . ?
H48A C48 H48B 109.5 . . ?
C45 C48 H48C 109.5 . . ?
H48A C48 H48C 109.5 . . ?
H48B C48 H48C 109.5 . . ?
C47A C45A C48A 114.3(17) . . ?
C47A C45A C46A 116.1(16) . . ?
C48A C45A C46A 106.5(16) . . ?
C47A C45A C44 92.8(13) . . ?
C48A C45A C44 102.2(16) . . ?
C46A C45A C44 124.4(16) . . ?
C45A C46A H46D 109.5 . . ?
C45A C46A H46E 109.5 . . ?
H46D C46A H46E 109.5 . . ?
C45A C46A H46F 109.5 . . ?
H46D C46A H46F 109.5 . . ?
H46E C46A H46F 109.5 . . ?
C45A C47A H47D 109.5 . . ?
C45A C47A H47E 109.5 . . ?
H47D C47A H47E 109.5 . . ?
C45A C47A H47F 109.5 . . ?
H47D C47A H47F 109.5 . . ?
H47E C47A H47F 109.5 . . ?
C45A C48A H48D 109.5 . . ?
C45A C48A H48E 109.5 . . ?
H48D C48A H48E 109.5 . . ?
C45A C48A H48F 109.5 . . ?
H48D C48A H48F 109.5 . . ?
H48E C48A H48F 109.5 . . ?
C50 C49 N1 122.6(8) . . ?
C50 C49 H49 118.7 . . ?
N1 C49 H49 118.7 . . ?
C51 C50 C49 118.3(9) . . ?
C51 C50 H50 120.8 . . ?
C49 C50 H50 120.8 . . ?
C50 C51 C52 120.6(9) . . ?
C50 C51 H51 119.7 . . ?
C52 C51 H51 119.7 . . ?
C51 C52 C53 117.3(8) . . ?
C51 C52 H52 121.4 . . ?
C53 C52 H52 121.4 . . ?
N1 C53 C52 123.1(8) . . ?
N1 C53 H53 118.4 . . ?
C52 C53 H53 118.4 . . ?
C58 N2 C54 110.1(14) . . ?
C58 N2 Fe5 135.5(12) . . ?
C54 N2 Fe5 112.7(9) . . ?
C55 C54 N2 127.4(17) . . ?
C55 C54 H54 116.3 . . ?
N2 C54 H54 116.3 . . ?
C56 C55 C54 113.7(19) . . ?
C56 C55 H55 123.2 . . ?
C54 C55 H55 123.2 . . ?
C55 C56 C57 123(2) . . ?
C55 C56 H56 118.3 . . ?
C57 C56 H56 118.3 . . ?
C56 C57 C58 115(2) . . ?
C56 C57 H57 122.5 . . ?
C58 C57 H57 122.5 . . ?
N2 C58 C57 129.5(19) . . ?
N2 C58 H58 115.3 . . ?
C57 C58 H58 115.3 . . ?
C55A C54A H54A 116.7 . . ?
C56A C55A C54A 115(2) . . ?
C56A C55A H55A 122.7 . . ?
C54A C55A H55A 122.7 . . ?
C55A C56A C57A 124(2) . . ?
C55A C56A H56A 117.8 . . ?
C57A C56A H56A 117.8 . . ?
C56A C57A C58A 114(2) . . ?
C56A C57A H57A 123.2 . . ?
C58A C57A H57A 123.2 . . ?
C57A C58A H58A 115.9 . . ?
N1S C1S C2S 173(3) . . ?

loop_
_geom_bond_atom_site_label_1
_geom_bond_atom_site_label_2
_geom_bond_distance
_geom_bond_site_symmetry_2
_geom_bond_publ_flag
Fe1 O1 1.935(5) . ?
Fe1 O8 1.959(5) . ?
Fe1 O5 1.984(5) . ?
Fe1 O11 2.045(6) . ?
Fe1 O16 2.052(6) . ?
Fe1 N1 2.178(6) . ?
Fe2 O1 1.889(5) . ?
Fe2 O12 1.983(6) . ?
Fe2 O13 2.019(8) . ?
Fe2 O3 2.027(5) . ?
Fe2 O20 2.034(6) . ?
Fe2 O9 2.132(5) . ?
Fe3 O1 1.891(5) . ?
Fe3 O15 1.980(6) . ?
Fe3 O14 2.002(7) . ?
Fe3 O17 2.018(7) . ?
Fe3 O4 2.041(5) . ?
Fe3 O6 2.122(5) . ?
Fe4 O2 1.899(5) . ?
Fe4 O21 1.993(6) . ?
Fe4 O23 2.009(5) . ?
Fe4 O3 2.010(5) . ?
Fe4 O19 2.013(6) . ?
Fe4 O9 2.124(5) . ?
Fe5 O2 1.908(5) . ?
Fe5 O10 1.978(5) . ?
Fe5 O7 1.983(6) . ?
Fe5 O25 2.014(6) . ?
Fe5 O22 2.042(7) . ?
Fe5 N2 2.158(6) . ?
Fe6 O2 1.891(5) . ?
Fe6 O26 2.002(6) . ?
Fe6 O24 2.002(6) . ?
Fe6 O4 2.021(5) . ?
Fe6 O18 2.026(6) . ?
Fe6 O6 2.124(5) . ?
P1 O5 1.493(5) . ?
P1 O7 1.523(6) . ?
P1 O6 1.559(6) . ?
P1 C1 1.812(9) . ?
P2 O10 1.518(6) . ?
P2 O8 1.519(5) . ?
P2 O9 1.569(6) . ?
P2 C5 1.817(9) . ?
O3 O4 1.496(7) . ?
O11 C9 1.269(12) . ?
O12 C9 1.260(12) . ?
O13 C14 1.256(19) . ?
O14 C14 1.278(19) . ?
O15 C19 1.256(12) . ?
O16 C19 1.280(13) . ?
O17 C24 1.267(13) . ?
O18 C24 1.232(13) . ?
O19 C29 1.263(11) . ?
O20 C29 1.260(12) . ?
O21 C34 1.264(14) . ?
O22 C34 1.249(14) . ?
O23 C39 1.265(11) . ?
O24 C39 1.287(11) . ?
O25 C44 1.241(12) . ?
O26 C44 1.292(12) . ?
N1 C53 1.315(9) . ?
N1 C49 1.385(10) . ?
C1 C3 1.521(14) . ?
C1 C2 1.534(15) . ?
C1 C4 1.572(13) . ?
C2 H2A 0.9600 . ?
C2 H2B 0.9600 . ?
C2 H2C 0.9600 . ?
C3 H3A 0.9600 . ?
C3 H3B 0.9600 . ?
C3 H3C 0.9600 . ?
C4 H4A 0.9600 . ?
C4 H4B 0.9600 . ?
C4 H4C 0.9600 . ?
C5 C6 1.506(14) . ?
C5 C8 1.547(16) . ?
C5 C7 1.551(13) . ?
C6 H6A 0.9600 . ?
C6 H6B 0.9600 . ?
C6 H6C 0.9600 . ?
C7 H7A 0.9600 . ?
C7 H7B 0.9600 . ?
C7 H7C 0.9600 . ?
C8 H8A 0.9600 . ?
C8 H8B 0.9600 . ?
C8 H8C 0.9600 . ?
C9 C10A 1.60(2) . ?
C9 C10 1.61(2) . ?
C10 C11 1.521(14) . ?
C10 C13 1.534(14) . ?
C10 C12 1.537(14) . ?
C11 H11A 0.9600 . ?
C11 H11B 0.9600 . ?
C11 H11C 0.9600 . ?
C12 H12A 0.9600 . ?
C12 H12B 0.9600 . ?
C12 H12C 0.9600 . ?
C13 H13A 0.9600 . ?
C13 H13B 0.9600 . ?
C13 H13C 0.9600 . ?
C10A C11A 1.511(15) . ?
C10A C13A 1.524(14) . ?
C10A C12A 1.535(15) . ?
C11A H11D 0.9600 . ?
C11A H11E 0.9600 . ?
C11A H11F 0.9600 . ?
C12A H12D 0.9600 . ?
C12A H12E 0.9600 . ?
C12A H12F 0.9600 . ?
C13A H13D 0.9600 . ?
C13A H13E 0.9600 . ?
C13A H13F 0.9600 . ?
C14 C15 1.562(15) . ?
C15 C18 1.49(2) . ?
C15 C16 1.522(18) . ?
C15 C17 1.56(2) . ?
C16 H16A 0.9600 . ?
C16 H16B 0.9600 . ?
C16 H16C 0.9600 . ?
C17 H17A 0.9600 . ?
C17 H17B 0.9600 . ?
C17 H17C 0.9600 . ?
C18 H18A 0.9600 . ?
C18 H18B 0.9600 . ?
C18 H18C 0.9600 . ?
C19 C20 1.553(13) . ?
C20 C22 1.467(15) . ?
C20 C23 1.517(15) . ?
C20 C21 1.554(18) . ?
C21 H21A 0.9600 . ?
C21 H21B 0.9600 . ?
C21 H21C 0.9600 . ?
C22 H22A 0.9600 . ?
C22 H22B 0.9600 . ?
C22 H22C 0.9600 . ?
C23 H23A 0.9600 . ?
C23 H23B 0.9600 . ?
C23 H23C 0.9600 . ?
C24 C25 1.505(14) . ?
C25 C27 1.491(16) . ?
C25 C28 1.541(16) . ?
C25 C26 1.561(18) . ?
C26 H26A 0.9600 . ?
C26 H26B 0.9600 . ?
C26 H26C 0.9600 . ?
C27 H27A 0.9600 . ?
C27 H27B 0.9600 . ?
C27 H27C 0.9600 . ?
C28 H28A 0.9600 . ?
C28 H28B 0.9600 . ?
C28 H28C 0.9600 . ?
C29 C30 1.537(13) . ?
C30 C33 1.505(17) . ?
C30 C31 1.520(15) . ?
C30 C32 1.529(14) . ?
C31 H31A 0.9600 . ?
C31 H31B 0.9600 . ?
C31 H31C 0.9600 . ?
C32 H32A 0.9600 . ?
C32 H32B 0.9600 . ?
C32 H32C 0.9600 . ?
C33 H33A 0.9600 . ?
C33 H33B 0.9600 . ?
C33 H33C 0.9600 . ?
C34 C35 1.526(13) . ?
C35 C36 1.467(13) . ?
C35 C38 1.490(18) . ?
C35 C37 1.587(18) . ?
C36 H36A 0.9600 . ?
C36 H36B 0.9600 . ?
C36 H36C 0.9600 . ?
C37 H37A 0.9600 . ?
C37 H37B 0.9600 . ?
C37 H37C 0.9600 . ?
C38 H38A 0.9600 . ?
C38 H38B 0.9600 . ?
C38 H38C 0.9600 . ?
C39 C40 1.551(12) . ?
C40 C42 1.465(11) . ?
C40 C43 1.497(11) . ?
C40 C43A 1.502(15) . ?
C40 C42A 1.520(16) . ?
C40 C41 1.545(11) . ?
C40 C41A 1.545(16) . ?
C41 H41A 0.9600 . ?
C41 H41B 0.9600 . ?
C41 H41C 0.9600 . ?
C42 H42A 0.9600 . ?
C42 H42B 0.9600 . ?
C42 H42C 0.9600 . ?
C43 H43A 0.9600 . ?
C43 H43B 0.9600 . ?
C43 H43C 0.9600 . ?
C41A H41D 0.9600 . ?
C41A H41E 0.9600 . ?
C41A H41F 0.9600 . ?
C42A H42D 0.9600 . ?
C42A H42E 0.9600 . ?
C42A H42F 0.9600 . ?
C43A H43D 0.9600 . ?
C43A H43E 0.9600 . ?
C43A H43F 0.9600 . ?
C44 C45 1.525(19) . ?
C44 C45A 1.67(2) . ?
C45 C48 1.518(14) . ?
C45 C46 1.520(14) . ?
C45 C47 1.546(14) . ?
C46 H46A 0.9600 . ?
C46 H46B 0.9600 . ?
C46 H46C 0.9600 . ?
C47 H47A 0.9600 . ?
C47 H47B 0.9600 . ?
C47 H47C 0.9600 . ?
C48 H48A 0.9600 . ?
C48 H48B 0.9600 . ?
C48 H48C 0.9600 . ?
C45A C47A 1.515(14) . ?
C45A C48A 1.516(14) . ?
C45A C46A 1.527(14) . ?
C46A H46D 0.9600 . ?
C46A H46E 0.9600 . ?
C46A H46F 0.9600 . ?
C47A H47D 0.9600 . ?
C47A H47E 0.9600 . ?
C47A H47F 0.9600 . ?
C48A H48D 0.9600 . ?
C48A H48E 0.9600 . ?
C48A H48F 0.9600 . ?
C49 C50 1.382(11) . ?
C49 H49 0.9300 . ?
C50 C51 1.369(12) . ?
C50 H50 0.9300 . ?
C51 C52 1.401(12) . ?
C51 H51 0.9300 . ?
C52 C53 1.414(11) . ?
C52 H52 0.9300 . ?
C53 H53 0.9300 . ?
N2 C58 1.255(17) . ?
N2 C54 1.487(16) . ?
C54 C55 1.429(19) . ?
C54 H54 0.9300 . ?
C55 C56 1.348(19) . ?
C55 H55 0.9300 . ?
C56 C57 1.42(2) . ?
C56 H56 0.9300 . ?
C57 C58 1.460(19) . ?
C57 H57 0.9300 . ?
C58 H58 0.9300 . ?
C54A C55A 1.43(2) . ?
C54A H54A 0.9300 . ?
C55A C56A 1.34(2) . ?
C55A H55A 0.9300 . ?
C56A C57A 1.42(2) . ?
C56A H56A 0.9300 . ?
C57A C58A 1.45(2) . ?
C57A H57A 0.9300 . ?
C58A H58A 0.9300 . ?
N1S C1S 1.16(3) . ?
C1S C2S 1.41(3) . ?
C2S H2S1 0.9600 . ?
C2S H2S2 0.9600 . ?
C2S H2S3 0.9600 . ?

loop_
_geom_torsion_atom_site_label_1
_geom_torsion_atom_site_label_2
_geom_torsion_atom_site_label_3
_geom_torsion_atom_site_label_4
_geom_torsion
_geom_torsion_site_symmetry_1
_geom_torsion_site_symmetry_2
_geom_torsion_site_symmetry_3
_geom_torsion_site_symmetry_4
_geom_torsion_publ_flag
O12 Fe2 O1 Fe3 -147.0(3) . . . . ?
O13 Fe2 O1 Fe3 -56.1(3) . . . . ?
O3 Fe2 O1 Fe3 36.1(3) . . . . ?
O20 Fe2 O1 Fe3 78(5) . . . . ?
O9 Fe2 O1 Fe3 115.3(3) . . . . ?
O12 Fe2 O1 Fe1 35.2(3) . . . . ?
O13 Fe2 O1 Fe1 126.1(3) . . . . ?
O3 Fe2 O1 Fe1 -141.7(3) . . . . ?
O20 Fe2 O1 Fe1 -100(5) . . . . ?
O9 Fe2 O1 Fe1 -62.5(3) . . . . ?
O15 Fe3 O1 Fe2 148.1(3) . . . . ?
O14 Fe3 O1 Fe2 56.7(3) . . . . ?
O17 Fe3 O1 Fe2 -36(4) . . . . ?
O4 Fe3 O1 Fe2 -35.7(3) . . . . ?
O6 Fe3 O1 Fe2 -115.3(3) . . . . ?
O15 Fe3 O1 Fe1 -34.0(3) . . . . ?
O14 Fe3 O1 Fe1 -125.5(3) . . . . ?
O17 Fe3 O1 Fe1 142(3) . . . . ?
O4 Fe3 O1 Fe1 142.1(3) . . . . ?
O6 Fe3 O1 Fe1 62.5(3) . . . . ?
O8 Fe1 O1 Fe2 40.6(3) . . . . ?
O5 Fe1 O1 Fe2 137.1(3) . . . . ?
O11 Fe1 O1 Fe2 -49.3(3) . . . . ?
O16 Fe1 O1 Fe2 -133.4(3) . . . . ?
N1 Fe1 O1 Fe2 -73(3) . . . . ?
O8 Fe1 O1 Fe3 -137.1(3) . . . . ?
O5 Fe1 O1 Fe3 -40.5(3) . . . . ?
O11 Fe1 O1 Fe3 133.0(3) . . . . ?
O16 Fe1 O1 Fe3 48.9(3) . . . . ?
N1 Fe1 O1 Fe3 110(3) . . . . ?
O26 Fe6 O2 Fe4 -148.3(3) . . . . ?
O24 Fe6 O2 Fe4 -57.1(3) . . . . ?
O4 Fe6 O2 Fe4 35.7(3) . . . . ?
O18 Fe6 O2 Fe4 46(4) . . . . ?
O6 Fe6 O2 Fe4 115.7(3) . . . . ?
O26 Fe6 O2 Fe5 34.1(3) . . . . ?
O24 Fe6 O2 Fe5 125.4(3) . . . . ?
O4 Fe6 O2 Fe5 -141.8(3) . . . . ?
O18 Fe6 O2 Fe5 -131(4) . . . . ?
O6 Fe6 O2 Fe5 -61.8(3) . . . . ?
O21 Fe4 O2 Fe6 147.2(3) . . . . ?
O23 Fe4 O2 Fe6 57.3(3) . . . . ?
O3 Fe4 O2 Fe6 -35.9(3) . . . . ?
O19 Fe4 O2 Fe6 -66(5) . . . . ?
O9 Fe4 O2 Fe6 -115.7(3) . . . . ?
O21 Fe4 O2 Fe5 -35.2(3) . . . . ?
O23 Fe4 O2 Fe5 -125.1(3) . . . . ?
O3 Fe4 O2 Fe5 141.6(3) . . . . ?
O19 Fe4 O2 Fe5 112(5) . . . . ?
O9 Fe4 O2 Fe5 61.8(3) . . . . ?
O10 Fe5 O2 Fe6 135.3(3) . . . . ?
O7 Fe5 O2 Fe6 40.7(3) . . . . ?
O25 Fe5 O2 Fe6 -49.3(3) . . . . ?
O22 Fe5 O2 Fe6 -133.9(3) . . . . ?
N2 Fe5 O2 Fe6 -64(4) . . . . ?
O10 Fe5 O2 Fe4 -42.1(3) . . . . ?
O7 Fe5 O2 Fe4 -136.6(3) . . . . ?
O25 Fe5 O2 Fe4 133.4(3) . . . . ?
O22 Fe5 O2 Fe4 48.8(3) . . . . ?
N2 Fe5 O2 Fe4 119(4) . . . . ?
O2 Fe4 O3 O4 20.0(4) . . . . ?
O21 Fe4 O3 O4 174.0(16) . . . . ?
O23 Fe4 O3 O4 -73.9(4) . . . . ?
O19 Fe4 O3 O4 -161.4(4) . . . . ?
O9 Fe4 O3 O4 112.6(4) . . . . ?
O2 Fe4 O3 Fe2 -104.5(2) . . . . ?
O21 Fe4 O3 Fe2 49.6(18) . . . . ?
O23 Fe4 O3 Fe2 161.6(2) . . . . ?
O19 Fe4 O3 Fe2 74.1(2) . . . . ?
O9 Fe4 O3 Fe2 -11.8(2) . . . . ?
O1 Fe2 O3 O4 -20.3(4) . . . . ?
O12 Fe2 O3 O4 -174.9(18) . . . . ?
O13 Fe2 O3 O4 74.3(4) . . . . ?
O20 Fe2 O3 O4 161.8(4) . . . . ?
O9 Fe2 O3 O4 -112.8(4) . . . . ?
O1 Fe2 O3 Fe4 104.3(2) . . . . ?
O12 Fe2 O3 Fe4 -50(2) . . . . ?
O13 Fe2 O3 Fe4 -161.1(3) . . . . ?
O20 Fe2 O3 Fe4 -73.6(3) . . . . ?
O9 Fe2 O3 Fe4 11.8(2) . . . . ?
Fe4 O3 O4 Fe6 0.4(5) . . . . ?
Fe2 O3 O4 Fe6 118.7(3) . . . . ?
Fe4 O3 O4 Fe3 -118.2(3) . . . . ?
Fe2 O3 O4 Fe3 0.1(5) . . . . ?
O2 Fe6 O4 O3 -20.6(4) . . . . ?
O26 Fe6 O4 O3 -166.1(17) . . . . ?
O24 Fe6 O4 O3 73.2(4) . . . . ?
O18 Fe6 O4 O3 160.0(4) . . . . ?
O6 Fe6 O4 O3 -113.5(4) . . . . ?
O2 Fe6 O4 Fe3 105.0(2) . . . . ?
O26 Fe6 O4 Fe3 -40(2) . . . . ?
O24 Fe6 O4 Fe3 -161.1(2) . . . . ?
O18 Fe6 O4 Fe3 -74.3(3) . . . . ?
O6 Fe6 O4 Fe3 12.2(2) . . . . ?
O1 Fe3 O4 O3 20.1(4) . . . . ?
O15 Fe3 O4 O3 171.1(16) . . . . ?
O14 Fe3 O4 O3 -73.7(4) . . . . ?
O17 Fe3 O4 O3 -159.9(4) . . . . ?
O6 Fe3 O4 O3 113.6(4) . . . . ?
O1 Fe3 O4 Fe6 -105.8(2) . . . . ?
O15 Fe3 O4 Fe6 45.2(18) . . . . ?
O14 Fe3 O4 Fe6 160.4(3) . . . . ?
O17 Fe3 O4 Fe6 74.2(3) . . . . ?
O6 Fe3 O4 Fe6 -12.2(2) . . . . ?
O7 P1 O5 Fe1 -87.7(5) . . . . ?
O6 P1 O5 Fe1 35.9(5) . . . . ?
C1 P1 O5 Fe1 153.8(5) . . . . ?
O1 Fe1 O5 P1 -20.1(5) . . . . ?
O8 Fe1 O5 P1 75.1(5) . . . . ?
O11 Fe1 O5 P1 -161.1(12) . . . . ?
O16 Fe1 O5 P1 -113.5(5) . . . . ?
N1 Fe1 O5 P1 161.9(5) . . . . ?
O5 P1 O6 Fe3 5.5(4) . . . . ?
O7 P1 O6 Fe3 131.4(3) . . . . ?
C1 P1 O6 Fe3 -112.3(5) . . . . ?
O5 P1 O6 Fe6 -131.0(3) . . . . ?
O7 P1 O6 Fe6 -5.0(5) . . . . ?
C1 P1 O6 Fe6 111.3(5) . . . . ?
O1 Fe3 O6 P1 -45.5(4) . . . . ?
O15 Fe3 O6 P1 51.3(4) . . . . ?
O14 Fe3 O6 P1 -178.2(13) . . . . ?
O17 Fe3 O6 P1 138.9(4) . . . . ?
O4 Fe3 O6 P1 -135.4(4) . . . . ?
O1 Fe3 O6 Fe6 101.4(2) . . . . ?
O15 Fe3 O6 Fe6 -161.8(2) . . . . ?
O14 Fe3 O6 Fe6 -31.3(15) . . . . ?
O17 Fe3 O6 Fe6 -74.2(2) . . . . ?
O4 Fe3 O6 Fe6 11.4(2) . . . . ?
O2 Fe6 O6 P1 44.2(4) . . . . ?
O26 Fe6 O6 P1 -51.5(4) . . . . ?
O24 Fe6 O6 P1 177.1(11) . . . . ?
O4 Fe6 O6 P1 134.2(4) . . . . ?
O18 Fe6 O6 P1 -139.2(4) . . . . ?
O2 Fe6 O6 Fe3 -101.6(2) . . . . ?
O26 Fe6 O6 Fe3 162.7(2) . . . . ?
O24 Fe6 O6 Fe3 31.3(13) . . . . ?
O4 Fe6 O6 Fe3 -11.5(2) . . . . ?
O18 Fe6 O6 Fe3 75.0(2) . . . . ?
O5 P1 O7 Fe5 88.9(5) . . . . ?
O6 P1 O7 Fe5 -35.5(6) . . . . ?
C1 P1 O7 Fe5 -152.3(5) . . . . ?
O2 Fe5 O7 P1 20.0(5) . . . . ?
O10 Fe5 O7 P1 -76.8(5) . . . . ?
O25 Fe5 O7 P1 113.2(5) . . . . ?
O22 Fe5 O7 P1 170.1(11) . . . . ?
N2 Fe5 O7 P1 -163.9(5) . . . . ?
O10 P2 O8 Fe1 87.8(5) . . . . ?
O9 P2 O8 Fe1 -36.4(6) . . . . ?
C5 P2 O8 Fe1 -154.9(6) . . . . ?
O1 Fe1 O8 P2 21.0(5) . . . . ?
O5 Fe1 O8 P2 -74.5(5) . . . . ?
O11 Fe1 O8 P2 113.9(5) . . . . ?
O16 Fe1 O8 P2 164.3(11) . . . . ?
N1 Fe1 O8 P2 -162.8(5) . . . . ?
O10 P2 O9 Fe4 5.2(5) . . . . ?
O8 P2 O9 Fe4 130.7(3) . . . . ?
C5 P2 O9 Fe4 -111.8(5) . . . . ?
O10 P2 O9 Fe2 -130.8(3) . . . . ?
O8 P2 O9 Fe2 -5.4(4) . . . . ?
C5 P2 O9 Fe2 112.2(5) . . . . ?
O2 Fe4 O9 P2 -43.8(4) . . . . ?
O21 Fe4 O9 P2 51.7(4) . . . . ?
O23 Fe4 O9 P2 -177.6(11) . . . . ?
O3 Fe4 O9 P2 -134.6(4) . . . . ?
O19 Fe4 O9 P2 138.4(4) . . . . ?
O2 Fe4 O9 Fe2 101.8(2) . . . . ?
O21 Fe4 O9 Fe2 -162.7(2) . . . . ?
O23 Fe4 O9 Fe2 -32.0(14) . . . . ?
O3 Fe4 O9 Fe2 10.97(19) . . . . ?
O19 Fe4 O9 Fe2 -76.0(2) . . . . ?
O1 Fe2 O9 P2 44.6(4) . . . . ?
O12 Fe2 O9 P2 -50.9(4) . . . . ?
O13 Fe2 O9 P2 175.0(13) . . . . ?
O3 Fe2 O9 P2 135.6(4) . . . . ?
O20 Fe2 O9 P2 -137.3(4) . . . . ?
O1 Fe2 O9 Fe4 -101.9(2) . . . . ?
O12 Fe2 O9 Fe4 162.6(2) . . . . ?
O13 Fe2 O9 Fe4 28.5(15) . . . . ?
O3 Fe2 O9 Fe4 -10.90(19) . . . . ?
O20 Fe2 O9 Fe4 76.2(2) . . . . ?
O8 P2 O10 Fe5 -91.7(5) . . . . ?
O9 P2 O10 Fe5 32.7(6) . . . . ?
C5 P2 O10 Fe5 150.8(5) . . . . ?
O2 Fe5 O10 P2 -16.5(5) . . . . ?
O7 Fe5 O10 P2 79.4(5) . . . . ?
O25 Fe5 O10 P2 -171.1(12) . . . . ?
O22 Fe5 O10 P2 -110.7(5) . . . . ?
N2 Fe5 O10 P2 164.8(5) . . . . ?
O1 Fe1 O11 C9 32.7(9) . . . . ?
O8 Fe1 O11 C9 -62.0(9) . . . . ?
O5 Fe1 O11 C9 173.8(12) . . . . ?
O16 Fe1 O11 C9 125.8(9) . . . . ?
N1 Fe1 O11 C9 -148.9(9) . . . . ?
O1 Fe2 O12 C9 10.5(10) . . . . ?
O13 Fe2 O12 C9 -84.1(10) . . . . ?
O3 Fe2 O12 C9 165.0(17) . . . . ?
O20 Fe2 O12 C9 -171.7(10) . . . . ?
O9 Fe2 O12 C9 104.0(10) . . . . ?
O1 Fe2 O13 C14 25.9(10) . . . . ?
O12 Fe2 O13 C14 121.1(9) . . . . ?
O3 Fe2 O13 C14 -65.8(9) . . . . ?
O20 Fe2 O13 C14 -151.8(9) . . . . ?
O9 Fe2 O13 C14 -104.3(16) . . . . ?
O1 Fe3 O14 C14 -28.5(9) . . . . ?
O15 Fe3 O14 C14 -124.9(9) . . . . ?
O17 Fe3 O14 C14 147.0(9) . . . . ?
O4 Fe3 O14 C14 62.2(9) . . . . ?
O6 Fe3 O14 C14 104.2(16) . . . . ?
O1 Fe3 O15 C19 -9.3(10) . . . . ?
O14 Fe3 O15 C19 84.7(10) . . . . ?
O17 Fe3 O15 C19 171.0(10) . . . . ?
O4 Fe3 O15 C19 -160.1(15) . . . . ?
O6 Fe3 O15 C19 -103.6(9) . . . . ?
O1 Fe1 O16 C19 -38.1(8) . . . . ?
O8 Fe1 O16 C19 178.5(12) . . . . ?
O5 Fe1 O16 C19 56.8(8) . . . . ?
O11 Fe1 O16 C19 -130.8(9) . . . . ?
N1 Fe1 O16 C19 145.4(9) . . . . ?
O1 Fe3 O17 C24 -42(4) . . . . ?
O15 Fe3 O17 C24 134.7(9) . . . . ?
O14 Fe3 O17 C24 -134.2(9) . . . . ?
O4 Fe3 O17 C24 -41.5(9) . . . . ?
O6 Fe3 O17 C24 38.4(9) . . . . ?
O2 Fe6 O18 C24 30(4) . . . . ?
O26 Fe6 O18 C24 -135.3(9) . . . . ?
O24 Fe6 O18 C24 133.7(9) . . . . ?
O4 Fe6 O18 C24 40.7(9) . . . . ?
O6 Fe6 O18 C24 -39.6(9) . . . . ?
O2 Fe4 O19 C29 -15(5) . . . . ?
O21 Fe4 O19 C29 132.4(8) . . . . ?
O23 Fe4 O19 C29 -138.0(8) . . . . ?
O3 Fe4 O19 C29 -44.7(8) . . . . ?
O9 Fe4 O19 C29 35.3(8) . . . . ?
O1 Fe2 O20 C29 1(5) . . . . ?
O12 Fe2 O20 C29 -134.1(8) . . . . ?
O13 Fe2 O20 C29 135.2(8) . . . . ?
O3 Fe2 O20 C29 43.0(8) . . . . ?
O9 Fe2 O20 C29 -36.5(8) . . . . ?
O2 Fe4 O21 C34 -11.0(8) . . . . ?
O23 Fe4 O21 C34 82.8(8) . . . . ?
O3 Fe4 O21 C34 -164.9(16) . . . . ?
O19 Fe4 O21 C34 170.5(8) . . . . ?
O9 Fe4 O21 C34 -104.5(8) . . . . ?
O2 Fe5 O22 C34 -30.9(9) . . . . ?
O10 Fe5 O22 C34 65.5(9) . . . . ?
O7 Fe5 O22 C34 178.9(11) . . . . ?
O25 Fe5 O22 C34 -123.8(9) . . . . ?
N2 Fe5 O22 C34 152.9(9) . . . . ?
O2 Fe4 O23 C39 -22.3(7) . . . . ?
O21 Fe4 O23 C39 -117.3(7) . . . . ?
O3 Fe4 O23 C39 69.3(7) . . . . ?
O19 Fe4 O23 C39 155.4(7) . . . . ?
O9 Fe4 O23 C39 111.4(14) . . . . ?
O2 Fe6 O24 C39 21.9(7) . . . . ?
O26 Fe6 O24 C39 117.3(7) . . . . ?
O4 Fe6 O24 C39 -68.9(7) . . . . ?
O18 Fe6 O24 C39 -154.6(7) . . . . ?
O6 Fe6 O24 C39 -111.0(13) . . . . ?
O2 Fe5 O25 C44 37.3(10) . . . . ?
O10 Fe5 O25 C44 -168.0(12) . . . . ?
O7 Fe5 O25 C44 -58.0(9) . . . . ?
O22 Fe5 O25 C44 131.1(10) . . . . ?
N2 Fe5 O25 C44 -143.7(10) . . . . ?
O2 Fe6 O26 C44 9.6(9) . . . . ?
O24 Fe6 O26 C44 -84.3(9) . . . . ?
O4 Fe6 O26 C44 154.9(17) . . . . ?
O18 Fe6 O26 C44 -171.3(9) . . . . ?
O6 Fe6 O26 C44 103.0(9) . . . . ?
O1 Fe1 N1 C53 74(3) . . . . ?
O8 Fe1 N1 C53 -39.8(6) . . . . ?
O5 Fe1 N1 C53 -136.0(6) . . . . ?
O11 Fe1 N1 C53 50.2(6) . . . . ?
O16 Fe1 N1 C53 134.7(6) . . . . ?
O1 Fe1 N1 C49 -106(3) . . . . ?
O8 Fe1 N1 C49 140.8(6) . . . . ?
O5 Fe1 N1 C49 44.6(6) . . . . ?
O11 Fe1 N1 C49 -129.2(6) . . . . ?
O16 Fe1 N1 C49 -44.7(6) . . . . ?
O5 P1 C1 C3 177.7(7) . . . . ?
O7 P1 C1 C3 55.2(8) . . . . ?
O6 P1 C1 C3 -62.4(9) . . . . ?
O5 P1 C1 C2 -59.2(8) . . . . ?
O7 P1 C1 C2 178.3(6) . . . . ?
O6 P1 C1 C2 60.7(8) . . . . ?
O5 P1 C1 C4 58.6(8) . . . . ?
O7 P1 C1 C4 -63.9(8) . . . . ?
O6 P1 C1 C4 178.5(7) . . . . ?
O10 P2 C5 C6 61.6(8) . . . . ?
O8 P2 C5 C6 -59.4(9) . . . . ?
O9 P2 C5 C6 -179.2(7) . . . . ?
O10 P2 C5 C8 -179.0(6) . . . . ?
O8 P2 C5 C8 59.9(7) . . . . ?
O9 P2 C5 C8 -59.9(7) . . . . ?
O10 P2 C5 C7 -57.4(9) . . . . ?
O8 P2 C5 C7 -178.4(8) . . . . ?
O9 P2 C5 C7 61.8(9) . . . . ?
Fe2 O12 C9 O11 -31.1(18) . . . . ?
Fe2 O12 C9 C10A 130.4(11) . . . . ?
Fe2 O12 C9 C10 165.1(8) . . . . ?
Fe1 O11 C9 O12 2.7(17) . . . . ?
Fe1 O11 C9 C10A -161.2(8) . . . . ?
Fe1 O11 C9 C10 165.0(8) . . . . ?
O12 C9 C10 C11 149.1(14) . . . . ?
O11 C9 C10 C11 -15.8(18) . . . . ?
C10A C9 C10 C11 -90(2) . . . . ?
O12 C9 C10 C13 25.0(17) . . . . ?
O11 C9 C10 C13 -139.9(13) . . . . ?
C10A C9 C10 C13 146(2) . . . . ?
O12 C9 C10 C12 -91.7(14) . . . . ?
O11 C9 C10 C12 103.4(14) . . . . ?
C10A C9 C10 C12 29.1(14) . . . . ?
O12 C9 C10A C11A 126.9(16) . . . . ?
O11 C9 C10A C11A -68.7(16) . . . . ?
C10 C9 C10A C11A 51.3(17) . . . . ?
O12 C9 C10A C13A 10.1(19) . . . . ?
O11 C9 C10A C13A 174.6(13) . . . . ?
C10 C9 C10A C13A -65.5(17) . . . . ?
O12 C9 C10A C12A -113.9(17) . . . . ?
O11 C9 C10A C12A 50.6(18) . . . . ?
C10 C9 C10A C12A 170(2) . . . . ?
Fe2 O13 C14 O14 0.9(17) . . . . ?
Fe2 O13 C14 C15 -179.1(7) . . . . ?
Fe3 O14 C14 O13 0.7(17) . . . . ?
Fe3 O14 C14 C15 -179.3(7) . . . . ?
O13 C14 C15 C18 -22.9(17) . . . . ?
O14 C14 C15 C18 157.1(12) . . . . ?
O13 C14 C15 C16 94.0(16) . . . . ?
O14 C14 C15 C16 -86.0(17) . . . . ?
O13 C14 C15 C17 -144.2(14) . . . . ?
O14 C14 C15 C17 35.8(16) . . . . ?
Fe3 O15 C19 O16 24.5(17) . . . . ?
Fe3 O15 C19 C20 -152.6(8) . . . . ?
Fe1 O16 C19 O15 5.9(16) . . . . ?
Fe1 O16 C19 C20 -177.1(8) . . . . ?
O15 C19 C20 C22 -172.4(11) . . . . ?
O16 C19 C20 C22 10.4(17) . . . . ?
O15 C19 C20 C23 63.4(14) . . . . ?
O16 C19 C20 C23 -113.8(12) . . . . ?
O15 C19 C20 C21 -53.9(13) . . . . ?
O16 C19 C20 C21 128.9(11) . . . . ?
Fe6 O18 C24 O17 -4.9(16) . . . . ?
Fe6 O18 C24 C25 177.9(6) . . . . ?
Fe3 O17 C24 O18 5.7(16) . . . . ?
Fe3 O17 C24 C25 -177.1(6) . . . . ?
O18 C24 C25 C27 64.3(14) . . . . ?
O17 C24 C25 C27 -113.1(13) . . . . ?
O18 C24 C25 C28 -54.9(13) . . . . ?
O17 C24 C25 C28 127.7(11) . . . . ?
O18 C24 C25 C26 -174.0(10) . . . . ?
O17 C24 C25 C26 8.6(14) . . . . ?
Fe2 O20 C29 O19 -12.5(15) . . . . ?
Fe2 O20 C29 C30 172.0(6) . . . . ?
Fe4 O19 C29 O20 13.4(14) . . . . ?
Fe4 O19 C29 C30 -171.0(6) . . . . ?
O20 C29 C30 C33 -174.9(9) . . . . ?
O19 C29 C30 C33 9.0(13) . . . . ?
O20 C29 C30 C31 -55.2(14) . . . . ?
O19 C29 C30 C31 128.8(11) . . . . ?
O20 C29 C30 C32 65.1(12) . . . . ?
O19 C29 C30 C32 -111.0(11) . . . . ?
Fe5 O22 C34 O21 -6.0(16) . . . . ?
Fe5 O22 C34 C35 176.8(6) . . . . ?
Fe4 O21 C34 O22 33.3(15) . . . . ?
Fe4 O21 C34 C35 -149.6(7) . . . . ?
O22 C34 C35 C36 56.3(15) . . . . ?
O21 C34 C35 C36 -121.1(12) . . . . ?
O22 C34 C35 C38 -179.2(11) . . . . ?
O21 C34 C35 C38 3.4(15) . . . . ?
O22 C34 C35 C37 -58.9(13) . . . . ?
O21 C34 C35 C37 123.7(11) . . . . ?
Fe4 O23 C39 O24 -11.5(12) . . . . ?
Fe4 O23 C39 C40 171.1(5) . . . . ?
Fe6 O24 C39 O23 11.9(12) . . . . ?
Fe6 O24 C39 C40 -170.7(5) . . . . ?
O23 C39 C40 C42 98.1(11) . . . . ?
O24 C39 C40 C42 -79.5(10) . . . . ?
O23 C39 C40 C43 -134.5(10) . . . . ?
O24 C39 C40 C43 47.9(11) . . . . ?
O23 C39 C40 C43A -85(2) . . . . ?
O24 C39 C40 C43A 97(2) . . . . ?
O23 C39 C40 C42A 40(2) . . . . ?
O24 C39 C40 C42A -137.1(19) . . . . ?
O23 C39 C40 C41 -21.7(11) . . . . ?
O24 C39 C40 C41 160.7(9) . . . . ?
O23 C39 C40 C41A 156.5(18) . . . . ?
O24 C39 C40 C41A -21.1(19) . . . . ?
Fe5 O25 C44 O26 -4.1(17) . . . . ?
Fe5 O25 C44 C45 -172.2(8) . . . . ?
Fe5 O25 C44 C45A 159.5(10) . . . . ?
Fe6 O26 C44 O25 -25.9(17) . . . . ?
Fe6 O26 C44 C45 140.4(10) . . . . ?
Fe6 O26 C44 C45A 166.3(7) . . . . ?
O25 C44 C45 C48 -71.2(14) . . . . ?
O26 C44 C45 C48 120.7(14) . . . . ?
C45A C44 C45 C48 70.0(17) . . . . ?
O25 C44 C45 C46 165.3(12) . . . . ?
O26 C44 C45 C46 -2.8(19) . . . . ?
C45A C44 C45 C46 -53.6(15) . . . . ?
O25 C44 C45 C47 45.6(16) . . . . ?
O26 C44 C45 C47 -122.5(15) . . . . ?
C45A C44 C45 C47 -173(2) . . . . ?
O25 C44 C45A C47A 88.7(17) . . . . ?
O26 C44 C45A C47A -105.0(13) . . . . ?
C45 C44 C45A C47A 34.8(14) . . . . ?
O25 C44 C45A C48A -27(2) . . . . ?
O26 C44 C45A C48A 139.4(14) . . . . ?
C45 C44 C45A C48A -80.8(18) . . . . ?
O25 C44 C45A C46A -146.8(16) . . . . ?
O26 C44 C45A C46A 19.4(18) . . . . ?
C45 C44 C45A C46A 159(2) . . . . ?
C53 N1 C49 C50 -0.2(12) . . . . ?
Fe1 N1 C49 C50 179.3(6) . . . . ?
N1 C49 C50 C51 -1.2(13) . . . . ?
C49 C50 C51 C52 1.9(14) . . . . ?
C50 C51 C52 C53 -1.4(14) . . . . ?
C49 N1 C53 C52 0.7(12) . . . . ?
Fe1 N1 C53 C52 -178.7(7) . . . . ?
C51 C52 C53 N1 0.0(13) . . . . ?
O2 Fe5 N2 C58 -92(4) . . . . ?
O10 Fe5 N2 C58 69.1(19) . . . . ?
O7 Fe5 N2 C58 163.2(19) . . . . ?
O25 Fe5 N2 C58 -106.6(19) . . . . ?
O22 Fe5 N2 C58 -21.6(19) . . . . ?
O2 Fe5 N2 C54 72(4) . . . . ?
O10 Fe5 N2 C54 -127.5(8) . . . . ?
O7 Fe5 N2 C54 -33.4(8) . . . . ?
O25 Fe5 N2 C54 56.8(8) . . . . ?
O22 Fe5 N2 C54 141.8(8) . . . . ?
C58 N2 C54 C55 -5.1(17) . . . . ?
Fe5 N2 C54 C55 -172.8(10) . . . . ?
N2 C54 C55 C56 -2(2) . . . . ?
C54 C55 C56 C57 9(4) . . . . ?
C55 C56 C57 C58 -8(4) . . . . ?
C54 N2 C58 C57 7(3) . . . . ?
Fe5 N2 C58 C57 171(2) . . . . ?
C56 C57 C58 N2 -1(5) . . . . ?
C54A C55A C56A C57A 5(5) . . . . ?
C55A C56A C57A C58A -9(6) . . . . ?

loop_
_platon_squeeze_void_nr
_platon_squeeze_void_average_x
_platon_squeeze_void_average_y
_platon_squeeze_void_average_z
_platon_squeeze_void_volume
_platon_squeeze_void_count_electrons
_platon_squeeze_void_content
1 0.000 0.500 0.000 591 14 ' '
2 0.500 0.000 0.500 591 13 ' '
3 0.236 0.544 0.537 15 0 ' '
4 0.263 0.044 0.963 15 0 ' '
5 0.736 0.956 0.037 15 0 ' '
6 0.763 0.456 0.463 15 0 ' '
